data_4130703
loop_
_publ_author_name
'Lautrette, Guillaume'
'Wicher, Barbara'
'Kauffmann, Brice'
'Ferrand, Yann'
'Huc, Ivan'

_publ_section_title
;
 Iterative Evolution of an Abiotic Foldamer Sequence for the Recognition
 of Guest Molecules with Atomic Precision.
;
_journal_issue 32
_journal_name_full 'Journal of the American Chemical Society'
_journal_page_first 10314
_journal_page_last 10322
_journal_paper_doi 10.1021/jacs.6b05913
_journal_volume 138
_journal_year 2016
_chemical_formula_moiety 'C165 H152 F3 N31 O26, C4 H6 O5, 3.93(C H Cl3)'
_chemical_formula_sum 'C172.93 H161.93 Cl11.79 F3 N31 O31'
_chemical_formula_weight 3645.48
_space_group_crystal_system monoclinic
_space_group_IT_number 15
_space_group_name_Hall '-C 2yc'
_space_group_name_H-M_alt 'C 1 2/c 1'
_atom_sites_solution_hydrogens mixed
_audit_creation_method SHELXL-2014/7
_cell_angle_alpha 90
_cell_angle_beta 120.124(7)
_cell_angle_gamma 90
_cell_formula_units_Z 8
_cell_length_a 49.748(6)
_cell_length_b 20.6649(7)
_cell_length_c 44.655(3)
_cell_measurement_reflns_used 51331
_cell_measurement_temperature 130(2)
_cell_measurement_theta_max 69.0
_cell_measurement_theta_min 6.5
_cell_volume 39707(6)
_computing_cell_refinement
;
CrystalClear-SM Expert 1.36 (Rigaku, 2012)
;
_computing_data_collection
;
CrystalClear-SM Expert 1.36 (Rigaku, 2012)
;
_computing_data_reduction
;
CrystalClear-SM Expert 1.36 (Rigaku, 2012)
;
_computing_publication_material 'SHELXL-2014/7 (Sheldrick, 2014)'
_computing_structure_refinement 'SHELXL-2014/7 (Sheldrick, 2014)'
_computing_structure_solution 'SHELXD (Sheldrick, 2014)'
_diffrn_ambient_temperature 130(2)
_diffrn_detector_area_resol_mean 0
_diffrn_measured_fraction_theta_full 0.997
_diffrn_measured_fraction_theta_max 0.997
_diffrn_measurement_device_type 'Rigaku R-AXIS RAPID'
_diffrn_measurement_method \w-scans
_diffrn_radiation_type CuK\a
_diffrn_radiation_wavelength 1.54178
_diffrn_reflns_av_R_equivalents 0.0986
_diffrn_reflns_av_unetI/netI 0.0730
_diffrn_reflns_Laue_measured_fraction_full 0.997
_diffrn_reflns_Laue_measured_fraction_max 0.997
_diffrn_reflns_limit_h_max 47
_diffrn_reflns_limit_h_min -47
_diffrn_reflns_limit_k_max 19
_diffrn_reflns_limit_k_min -19
_diffrn_reflns_limit_l_max 42
_diffrn_reflns_limit_l_min -42
_diffrn_reflns_number 194952
_diffrn_reflns_point_group_measured_fraction_full 0.997
_diffrn_reflns_point_group_measured_fraction_max 0.997
_diffrn_reflns_theta_full 47.237
_diffrn_reflns_theta_max 47.237
_diffrn_reflns_theta_min 6.508
_diffrn_source 'Rotating anode'
_exptl_absorpt_coefficient_mu 2.126
_exptl_absorpt_correction_T_max 1.000
_exptl_absorpt_correction_T_min 0.420
_exptl_absorpt_correction_type multi-scan
_exptl_absorpt_process_details 'CrystalClear-SM Expert 1.36 (Rigaku, 2012)'
_exptl_crystal_colour yellow
_exptl_crystal_density_diffrn 1.220
_exptl_crystal_description prism
_exptl_crystal_F_000 15136
_exptl_crystal_size_max 0.200
_exptl_crystal_size_mid 0.060
_exptl_crystal_size_min 0.030
_refine_diff_density_max 0.916
_refine_diff_density_min -0.593
_refine_diff_density_rms 0.100
_refine_ls_extinction_method none
_refine_ls_goodness_of_fit_ref 2.072
_refine_ls_hydrogen_treatment constr
_refine_ls_matrix_type full
_refine_ls_number_parameters 1713
_refine_ls_number_reflns 17916
_refine_ls_number_restraints 444
_refine_ls_restrained_S_all 2.079
_refine_ls_R_factor_all 0.1850
_refine_ls_R_factor_gt 0.1376
_refine_ls_shift/su_max 0.016
_refine_ls_shift/su_mean 0.001
_refine_ls_structure_factor_coef Fsqd
_refine_ls_weighting_details 'w=1/[\s^2^(Fo^2^)+(0.1000P)^2^] where P=(Fo^2^+2Fc^2^)/3'
_refine_ls_weighting_scheme calc
_refine_ls_wR_factor_gt 0.3487
_refine_ls_wR_factor_ref 0.3700
_reflns_Friedel_coverage 0.000
_reflns_number_gt 9536
_reflns_number_total 17916
_reflns_threshold_expression 'I > 2\s(I)'
_cod_data_source_file ja6b05913_si_005.cif
_cod_data_source_block 8_mal
_cod_original_sg_symbol_H-M 'C 2/c'
_cod_database_code 4130703
_shelx_shelxl_version_number 2014/7
_shelx_space_group_comment
;
The symmetry employed for this shelxl refinement is uniquely defined
by the following loop, which should always be used as a source of
symmetry information in preference to the above space-group names.
They are only intended as comments.
;
_shelx_estimated_absorpt_t_min 0.676
_shelx_estimated_absorpt_t_max 0.939

loop_
_space_group_symop_operation_xyz
'x, y, z'
'-x, y, -z+1/2'
'x+1/2, y+1/2, z'
'-x+1/2, y+1/2, -z+1/2'
'-x, -y, -z'
'x, -y, z-1/2'
'-x+1/2, -y+1/2, -z'
'x+1/2, -y+1/2, z-1/2'

loop_
_atom_site_label
_atom_site_type_symbol
_atom_site_fract_x
_atom_site_fract_y
_atom_site_fract_z
_atom_site_U_iso_or_equiv
_atom_site_adp_type
_atom_site_occupancy
_atom_site_site_symmetry_order
_atom_site_calc_flag
_atom_site_refinement_flags_posn
_atom_site_refinement_flags_adp
_atom_site_refinement_flags_occupancy
_atom_site_disorder_assembly
_atom_site_disorder_group
O1F O 0.36941(19) 0.2526(4) 0.4070(2) 0.118(3) Uani 1 1 d . U . . .
O2F O 0.38898(19) 0.2405(4) 0.4630(2) 0.111(3) Uani 1 1 d . U . . .
H2F H 0.4051 0.2604 0.4605 0.166 Uiso 1 1 d R U . . .
O3F O 0.2913(2) 0.1015(5) 0.3720(2) 0.140(3) Uani 1 1 d . U . . .
O4F O 0.30848(19) 0.0513(4) 0.4215(2) 0.112(3) Uani 1 1 d . U . . .
H4F H 0.2866 0.0436 0.4070 0.168 Uiso 1 1 d R U . . .
O5F O 0.3375(3) 0.1941(7) 0.4574(3) 0.125(6) Uani 0.534(10) 1 d D U P A 1
H5F H 0.3573 0.1986 0.4806 0.187 Uiso 0.534(10) 1 d R U P A 1
F1C F 0.3631(3) 0.0273(6) 0.4838(3) 0.106(5) Uani 0.534(10) 1 d . . P A 1
C17C C 0.37224(16) 0.0137(3) 0.51511(17) 0.104(4) Uani 0.534(10) 1 d G U P A 1
C9C C 0.35493(18) -0.0184(3) 0.5271(2) 0.106(4) Uani 1 1 d G U . . .
C10C C 0.3684(2) -0.0342(3) 0.5620(3) 0.107(4) Uani 1 1 d G U . . .
H10C H 0.3566 -0.0562 0.5702 0.129 Uiso 1 1 calc R U . . .
C11C C 0.3992(2) -0.0179(3) 0.58483(19) 0.117(5) Uani 1 1 d G U . . .
H11C H 0.4084 -0.0287 0.6087 0.141 Uiso 1 1 calc R U . . .
C12C C 0.41651(18) 0.0142(2) 0.57283(14) 0.108(4) Uani 1 1 d G U . . .
C16C C 0.40303(16) 0.0300(2) 0.53797(13) 0.099(4) Uani 1 1 d G U . . .
N3C N 0.42034(19) 0.0621(3) 0.52596(16) 0.099(3) Uani 1 1 d G U . . .
C15C C 0.45113(18) 0.0784(3) 0.5488(2) 0.097(4) Uani 1 1 d G U . . .
C14C C 0.46461(16) 0.0626(3) 0.5837(2) 0.106(4) Uani 1 1 d G U . . .
H14C H 0.4857 0.0737 0.5993 0.127 Uiso 1 1 calc R U . . .
C13C C 0.44730(18) 0.0305(3) 0.59568(14) 0.117(5) Uani 1 1 d G U . . .
N6A N 0.3850(3) 0.1895(5) 0.5445(4) 0.095(3) Uani 0.534(10) 1 d . U P A 1
O6F O 0.3666(3) 0.0910(8) 0.4462(3) 0.132(6) Uani 0.466(10) 1 d D U P A 2
H6F H 0.3569 0.0525 0.4503 0.198 Uiso 0.466(10) 1 d R U P A 2
F1C' F 0.3721(3) 0.2116(6) 0.5128(3) 0.104(5) Uani 0.466(10) 1 d . . P A 2
N17C N 0.37224(16) 0.0137(3) 0.51511(17) 0.104(4) Uani 0.466(10) 1 d . . P A 2
C1F C 0.3680(4) 0.2312(7) 0.4308(4) 0.109(4) Uani 1 1 d . U . . .
C2F C 0.3403(3) 0.1932(6) 0.4267(3) 0.103(3) Uani 1 1 d D U . . .
H2FA H 0.3211 0.2131 0.4073 0.124 Uiso 0.534(10) 1 calc R U P A 1
H1 H 0.3402 0.1925 0.4488 0.124 Uiso 0.466(10) 1 calc R U P A 2
H2FB H 0.3208 0.2134 0.4088 0.124 Uiso 0.466(10) 1 calc R U P A 2
C3F C 0.3431(3) 0.1252(6) 0.4160(3) 0.105(3) Uani 1 1 d D U . . .
H3FA H 0.3587 0.1006 0.4364 0.126 Uiso 0.534(10) 1 calc R U P A 1
H3FB H 0.3498 0.1264 0.3986 0.126 Uiso 0.534(10) 1 calc R U P A 1
H3F H 0.3494 0.1270 0.3981 0.126 Uiso 0.466(10) 1 calc R U P A 2
C4F C 0.3111(4) 0.0927(8) 0.4008(4) 0.109(4) Uani 1 1 d . U . . .
F1A F 0.27591(16) 0.1875(3) 0.42207(14) 0.0983(19) Uani 1 1 d . . . . .
F2C F 0.41166(16) 0.1230(3) 0.43108(15) 0.1022(19) Uani 1 1 d . . . . .
O1A O 0.2065(2) 0.4256(4) 0.2930(2) 0.132(4) Uani 1 1 d . . . . .
O1C O 0.3975(3) -0.0183(6) 0.3122(3) 0.257(6) Uiso 1 1 d D . . . .
O1D O 0.22341(18) 0.2753(4) 0.4521(2) 0.106(3) Uani 1 1 d . . . . .
O2A O 0.2145(2) 0.4438(5) 0.3442(3) 0.144(4) Uani 1 1 d . . . . .
O2C O 0.3825(3) 0.0086(6) 0.2593(3) 0.252(6) Uiso 1 1 d D . . . .
O2D O 0.3305(2) 0.4194(5) 0.3712(2) 0.119(3) Uani 1 1 d . . . . .
O3D O 0.1845(2) 0.1528(5) 0.3081(2) 0.128(4) Uani 1 1 d . . . . .
O4D O 0.2655(2) 0.0739(4) 0.5112(2) 0.120(3) Uani 1 1 d . . . . .
O5D O 0.4788(2) 0.2456(4) 0.6053(2) 0.109(3) Uani 1 1 d . . . . .
O6D O 0.4387(3) 0.4131(5) 0.3827(3) 0.137(4) Uani 1 1 d . . . . .
O7D O 0.1852(3) -0.0067(5) 0.2806(3) 0.136(4) Uani 1 1 d . . . . .
O8D O 0.3019(2) -0.0661(4) 0.5310(3) 0.134(4) Uani 1 1 d . . . . .
O9D O 0.4908(3) 0.1369(4) 0.5532(2) 0.120(3) Uani 1 1 d . . . . .
O10D O 0.4385(2) 0.2530(5) 0.3593(2) 0.115(3) Uani 1 1 d . . . . .
O11D O 0.3022(2) -0.0211(4) 0.3167(2) 0.121(3) Uani 1 1 d . . . . .
O12D O 0.4931(2) 0.0200(4) 0.4514(2) 0.116(3) Uani 1 1 d . . . . .
N1A N 0.2009(3) 0.4173(6) 0.3153(4) 0.115(4) Uani 1 1 d . . . . .
N1C N 0.24922(19) -0.0024(3) 0.3833(2) 0.109(3) Uani 1 1 d G U . . .
C1C C 0.2234(2) -0.0035(3) 0.3501(2) 0.116(5) Uani 1 1 d G U . . .
C2C C 0.1956(2) -0.0301(4) 0.3446(2) 0.117(4) Uani 1 1 d G U . . .
H2C H 0.1780 -0.0309 0.3219 0.140 Uiso 1 1 calc R U . . .
C3C C 0.19361(15) -0.0556(3) 0.3722(2) 0.119(4) Uani 1 1 d G U . . .
H3C H 0.1746 -0.0737 0.3684 0.143 Uiso 1 1 calc R U . . .
C4C C 0.21938(15) -0.0544(2) 0.4054(2) 0.121(5) Uani 1 1 d G U . . .
C8C C 0.24719(14) -0.02785(19) 0.41092(19) 0.107(4) Uani 1 1 d G U . . .
N2C N 0.27296(16) -0.0267(3) 0.4441(2) 0.106(3) Uani 1 1 d G U . . .
C7C C 0.2709(2) -0.0522(3) 0.47170(19) 0.112(4) Uani 1 1 d G U . . .
C6C C 0.2431(3) -0.0787(3) 0.4662(2) 0.123(5) Uani 1 1 d G U . . .
H6C H 0.2417 -0.0961 0.4850 0.147 Uiso 1 1 calc R U . . .
C5C C 0.2174(2) -0.0799(3) 0.4330(3) 0.143(6) Uani 1 1 d G U . . .
N1D N 0.2521(3) 0.3171(4) 0.4296(3) 0.097(3) Uani 1 1 d . . . . .
H1D H 0.2506 0.3310 0.4102 0.116 Uiso 1 1 calc R U . . .
N2D N 0.2880(3) 0.3564(4) 0.3549(3) 0.096(3) Uani 1 1 d . . . . .
H2D H 0.2800 0.3292 0.3635 0.116 Uiso 1 1 calc R U . . .
N3D N 0.2265(2) 0.1885(4) 0.3565(3) 0.095(3) Uani 1 1 d . . . . .
H3D H 0.2429 0.2133 0.3634 0.115 Uiso 1 1 calc R U . . .
N4A N 0.2404(2) 0.2730(5) 0.3205(2) 0.100(3) Uani 1 1 d . U . . .
N4C N 0.37701(17) 0.1426(4) 0.32398(16) 0.103(3) Uani 1 1 d G . . . .
C24C C 0.39531(16) 0.1933(4) 0.3238(2) 0.109(4) Uani 1 1 d G . . . .
C25C C 0.3889(2) 0.2216(4) 0.2927(3) 0.108(4) Uani 1 1 d G . . . .
H25C H 0.4014 0.2563 0.2925 0.129 Uiso 1 1 calc R U . . .
C26C C 0.3641(2) 0.1993(4) 0.2617(2) 0.114(5) Uani 1 1 d G . . . .
C27C C 0.34580(17) 0.1487(3) 0.26186(16) 0.110(4) Uani 1 1 d G . . . .
C32C C 0.35225(16) 0.1203(3) 0.29301(16) 0.104(4) Uani 1 1 d G . . . .
C31C C 0.3340(2) 0.0696(3) 0.2932(2) 0.101(4) Uani 1 1 d G . . . .
C30C C 0.30920(19) 0.0473(4) 0.2622(3) 0.115(4) Uani 1 1 d G . . . .
H30C H 0.2967 0.0127 0.2623 0.137 Uiso 1 1 calc R U . . .
C29C C 0.30275(17) 0.0757(5) 0.2311(2) 0.125(5) Uani 1 1 d G . . . .
H29C H 0.2858 0.0604 0.2099 0.150 Uiso 1 1 calc R U . . .
C28C C 0.32105(19) 0.1263(5) 0.23090(16) 0.126(5) Uani 1 1 d G . . . .
H28C H 0.3166 0.1457 0.2096 0.151 Uiso 1 1 calc R U . . .
N4D N 0.2770(2) 0.1351(4) 0.4770(3) 0.094(3) Uani 1 1 d . . . . .
H4D H 0.2917 0.1602 0.4778 0.112 Uiso 1 1 calc R U . . .
N5A N 0.33377(17) 0.1472(3) 0.52714(16) 0.102(3) Uani 1 1 d G . . . .
C34A C 0.31428(17) 0.1127(3) 0.5353(2) 0.102(4) Uani 1 1 d G . . . .
C35A C 0.3255(2) 0.0897(3) 0.5687(3) 0.104(4) Uani 1 1 d G . . . .
H35A H 0.3122 0.0661 0.5743 0.125 Uiso 1 1 calc R U . . .
C36A C 0.3562(2) 0.1012(3) 0.5940(2) 0.104(5) Uani 1 1 d G . . . .
C37A C 0.37564(18) 0.1356(2) 0.58592(14) 0.103(4) Uani 1 1 d G . . . .
C41A C 0.36445(16) 0.1586(2) 0.55247(14) 0.087(4) Uani 1 1 d G . . . .
C6A' C 0.3850(3) 0.1895(5) 0.5445(4) 0.095(3) Uani 0.466(10) 1 d G . P A 2
C40A C 0.41462(18) 0.2046(3) 0.5697(3) 0.093(4) Uani 1 1 d G . . . .
C39A C 0.42581(16) 0.1816(4) 0.6031(2) 0.096(4) Uani 1 1 d G . . . .
H39A H 0.4468 0.1894 0.6204 0.116 Uiso 1 1 calc R U . . .
C38A C 0.40632(19) 0.1471(4) 0.61124(16) 0.109(4) Uani 1 1 d G . . . .
H38A H 0.4140 0.1314 0.6341 0.131 Uiso 1 1 calc R U . . .
N5C N 0.37927(16) -0.0137(3) 0.38674(13) 0.098(3) Uani 1 1 d G U . . .
C33C C 0.34754(15) -0.0256(3) 0.37096(14) 0.103(4) Uani 1 1 d G U . . .
C34C C 0.33553(12) -0.0579(3) 0.38897(18) 0.108(4) Uani 1 1 d G U . . .
H34C H 0.3138 -0.0660 0.3782 0.129 Uiso 1 1 calc R U . . .
C35C C 0.35525(14) -0.0783(3) 0.42276(18) 0.100(4) Uani 1 1 d G U . . .
C36C C 0.38698(13) -0.0665(2) 0.43854(13) 0.100(4) Uani 1 1 d G U . . .
C41C C 0.39899(13) -0.03416(19) 0.42053(13) 0.093(3) Uani 1 1 d G U . . .
C40C C 0.43073(13) -0.0223(3) 0.43631(17) 0.090(3) Uani 1 1 d G U . . .
C39C C 0.45045(12) -0.0427(3) 0.47010(17) 0.103(4) Uani 1 1 d G U . . .
H39C H 0.4721 -0.0346 0.4809 0.123 Uiso 1 1 calc R U . . .
C38C C 0.43844(16) -0.0750(3) 0.48812(14) 0.113(4) Uani 1 1 d G U . . .
H38C H 0.4519 -0.0890 0.5112 0.135 Uiso 1 1 calc R U . . .
C37C C 0.40671(17) -0.0869(3) 0.47234(14) 0.105(4) Uani 1 1 d G U . . .
H37C H 0.3985 -0.1090 0.4846 0.126 Uiso 1 1 calc R U . . .
N5D N 0.4317(3) 0.2341(5) 0.5563(3) 0.099(3) Uani 1 1 d . . . . .
H5D H 0.4218 0.2420 0.5340 0.119 Uiso 1 1 calc R U . . .
N6C N 0.44915(14) 0.0384(2) 0.36015(17) 0.116(3) Uani 1 1 d G U . . .
C42C C 0.47270(18) 0.0499(3) 0.39394(15) 0.120(5) Uani 1 1 d G U . . .
C43C C 0.49545(15) 0.0958(4) 0.40054(15) 0.126(4) Uani 1 1 d G U . . .
H43C H 0.5115 0.1037 0.4236 0.151 Uiso 1 1 calc R U . . .
C44C C 0.49465(13) 0.1302(3) 0.37335(17) 0.143(5) Uani 1 1 d G U . . .
C45C C 0.47110(12) 0.1186(2) 0.33955(15) 0.134(5) Uani 1 1 d G U . . .
C50C C 0.44835(11) 0.0727(2) 0.33295(14) 0.115(4) Uani 1 1 d G U . . .
C49C C 0.42480(11) 0.0612(2) 0.29916(15) 0.118(4) Uani 1 1 d DG U . . .
C48C C 0.42400(16) 0.0956(3) 0.27196(14) 0.132(5) Uani 1 1 d G U . . .
H48C H 0.4079 0.0877 0.2489 0.159 Uiso 1 1 calc R U . . .
C47C C 0.44674(19) 0.1415(4) 0.27856(17) 0.164(6) Uani 1 1 d G U . . .
H47C H 0.4462 0.1650 0.2600 0.197 Uiso 1 1 calc R U . . .
C46C C 0.47029(17) 0.1530(3) 0.31236(19) 0.148(5) Uani 1 1 d G U . . .
H46C H 0.4858 0.1844 0.3169 0.177 Uiso 1 1 calc R U . . .
N6D N 0.4180(2) 0.3451(4) 0.4061(3) 0.098(3) Uani 1 1 d . . . . .
H6D H 0.4019 0.3207 0.4018 0.118 Uiso 1 1 calc R U . . .
N7A N 0.45098(13) 0.2854(2) 0.51931(16) 0.093(3) Uani 1 1 d G U . . .
C42A C 0.47291(17) 0.2841(3) 0.55442(15) 0.103(4) Uani 1 1 d G U . . .
C43A C 0.50164(15) 0.3136(3) 0.56645(12) 0.098(4) Uani 1 1 d G U . . .
H43A H 0.5166 0.3127 0.5904 0.118 Uiso 1 1 calc R U . . .
C44A C 0.50844(12) 0.3444(3) 0.54338(13) 0.096(3) Uani 1 1 d G U . . .
C45A C 0.48651(10) 0.3458(2) 0.50827(13) 0.090(3) Uani 1 1 d G U . . .
C49A C 0.45778(10) 0.31628(18) 0.49624(12) 0.093(3) Uani 1 1 d G U . . .
N8A N 0.43585(12) 0.3176(3) 0.46113(13) 0.095(3) Uani 1 1 d G U . . .
C48A C 0.44265(16) 0.3485(3) 0.43805(12) 0.097(4) Uani 1 1 d G U . . .
C47A C 0.47138(17) 0.3780(3) 0.45008(15) 0.103(4) Uani 1 1 d G U . . .
H47A H 0.4760 0.3990 0.4343 0.124 Uiso 1 1 calc R U . . .
C46A C 0.49331(14) 0.3766(3) 0.48519(16) 0.105(4) Uani 1 1 d G U . . .
H46A H 0.5129 0.3968 0.4934 0.126 Uiso 1 1 calc R U . . .
N7C N 0.40060(14) 0.0137(3) 0.2911(3) 0.161(5) Uiso 1 1 d D . . . .
N7D N 0.2297(3) 0.0279(5) 0.3277(3) 0.106(3) Uani 1 1 d . . . . .
H7D H 0.2469 0.0504 0.3354 0.127 Uiso 1 1 calc R U . . .
N8D N 0.3239(3) -0.0233(5) 0.5007(3) 0.108(3) Uani 1 1 d . . . . .
H8D H 0.3191 -0.0097 0.4799 0.130 Uiso 1 1 calc R U . . .
N9D N 0.4514(2) 0.1162(4) 0.4989(3) 0.095(3) Uani 1 1 d . . . . .
H9D H 0.4332 0.0966 0.4877 0.114 Uiso 1 1 calc R U . . .
N10D N 0.4223(2) 0.1794(4) 0.3851(3) 0.091(3) Uani 1 1 d . . . . .
H10D H 0.4065 0.1538 0.3803 0.109 Uiso 1 1 calc R U . . .
N11D N 0.3429(2) 0.0409(6) 0.3249(3) 0.108(3) Uani 1 1 d . . . . .
H11D H 0.3613 0.0534 0.3416 0.130 Uiso 1 1 calc R U . . .
N12D N 0.4408(3) 0.0045(4) 0.4139(2) 0.097(3) Uani 1 1 d . . . . .
H12D H 0.4263 0.0102 0.3922 0.116 Uiso 1 1 calc R U . . .
C1A C 0.17526(17) 0.3728(3) 0.30904(18) 0.111(4) Uani 1 1 d G U . . .
C2A C 0.1497(2) 0.3751(3) 0.27578(16) 0.123(4) Uani 1 1 d G U . . .
H2A H 0.1507 0.3989 0.2582 0.147 Uiso 1 1 calc R U . . .
C3A C 0.12253(18) 0.3424(4) 0.26825(15) 0.144(5) Uani 1 1 d G U . . .
H3A H 0.1050 0.3440 0.2455 0.172 Uiso 1 1 calc R U . . .
C4A C 0.12103(14) 0.3075(3) 0.29398(17) 0.137(5) Uani 1 1 d G U . . .
H4A H 0.1025 0.2852 0.2888 0.165 Uiso 1 1 calc R U . . .
C5A C 0.14664(13) 0.3053(2) 0.32724(15) 0.110(4) Uani 1 1 d G U . . .
C9A C 0.17376(13) 0.3379(2) 0.33477(15) 0.105(4) Uani 1 1 d G U . . .
N2A N 0.19937(13) 0.3356(3) 0.36803(16) 0.100(3) Uani 1 1 d G U . . .
C8A C 0.19787(16) 0.3007(3) 0.39375(14) 0.097(4) Uani 1 1 d G U . . .
C7A C 0.17075(19) 0.2681(3) 0.38622(17) 0.111(4) Uani 1 1 d G U . . .
H7A H 0.1697 0.2442 0.4038 0.133 Uiso 1 1 calc R U . . .
C6A C 0.14514(16) 0.2703(3) 0.35296(19) 0.110(4) Uani 1 1 d G U . . .
C1D C 0.2263(4) 0.2977(6) 0.4276(4) 0.102(4) Uani 1 1 d . . . . .
C2D C 0.3145(4) 0.3875(7) 0.3794(4) 0.101(4) Uani 1 1 d . . . . .
C3D C 0.2069(4) 0.1856(6) 0.3221(4) 0.103(5) Uani 1 1 d D . . . .
C4B C 0.3382(2) 0.3640(5) 0.28044(19) 0.095(4) Uani 1 1 d G . . . .
H4B H 0.3204 0.3609 0.2580 0.114 Uiso 1 1 calc R U . . .
C5B C 0.3419(2) 0.3218(4) 0.3065(3) 0.091(4) Uani 1 1 d G . . . .
N1B N 0.3680(3) 0.3264(4) 0.3393(2) 0.097(3) Uani 1 1 d G . . . .
C1B C 0.39041(19) 0.3731(6) 0.3461(2) 0.099(4) Uani 1 1 d G . . . .
C2B C 0.3868(2) 0.4153(4) 0.3201(4) 0.100(4) Uani 1 1 d G . . . .
H2B H 0.4021 0.4472 0.3247 0.121 Uiso 1 1 calc R U . . .
C3B C 0.3607(3) 0.4108(4) 0.2872(3) 0.113(4) Uani 1 1 d G . . . .
H3B H 0.3582 0.4396 0.2695 0.136 Uiso 1 1 calc R U . . .
C4D C 0.2834(4) 0.1077(7) 0.5057(4) 0.099(4) Uani 1 1 d . . . . .
C5D C 0.4613(4) 0.2512(6) 0.5743(4) 0.091(4) Uani 1 1 d . . . . .
C6D C 0.4183(4) 0.3811(8) 0.3797(3) 0.101(5) Uani 1 1 d . . . . .
C7D C 0.2095(4) 0.0244(7) 0.2938(4) 0.106(5) Uani 1 1 d . . . . .
C8D C 0.3005(4) -0.0476(7) 0.5049(5) 0.114(5) Uani 1 1 d . . . . .
C9B C 0.27500(16) 0.1760(3) 0.2794(2) 0.095(3) Uani 1 1 d G U . . .
C8B C 0.29612(19) 0.1845(3) 0.31446(17) 0.093(3) Uani 1 1 d G U . . .
H8B H 0.2948 0.1583 0.3311 0.111 Uiso 1 1 calc R U . . .
C7B C 0.31920(16) 0.2313(4) 0.32508(13) 0.096(4) Uani 1 1 d G U . . .
H7B H 0.3336 0.2371 0.3490 0.115 Uiso 1 1 calc R U . . .
C6B C 0.32118(16) 0.2696(3) 0.3007(2) 0.093(3) Uani 1 1 d G U . . .
N2B N 0.30007(18) 0.2611(3) 0.26563(17) 0.101(3) Uani 1 1 d G U . . .
N3B N 0.27698(16) 0.2143(4) 0.25501(13) 0.101(3) Uani 1 1 d G U . . .
C9D C 0.4657(4) 0.1108(7) 0.5329(5) 0.110(5) Uani 1 1 d . . . . .
C10A C 0.28230(13) 0.3186(3) 0.45938(17) 0.096(4) Uani 1 1 d G U . . .
C11A C 0.28856(18) 0.3079(3) 0.4930(2) 0.104(4) Uani 1 1 d G U . . .
H11A H 0.2728 0.2914 0.4970 0.125 Uiso 1 1 calc R U . . .
C12A C 0.3179(2) 0.3213(3) 0.52086(16) 0.116(4) Uani 1 1 d G U . . .
H12A H 0.3222 0.3140 0.5438 0.139 Uiso 1 1 calc R U . . .
C13A C 0.34098(16) 0.3455(3) 0.51507(12) 0.114(4) Uani 1 1 d G U . . .
H13A H 0.3610 0.3547 0.5341 0.136 Uiso 1 1 calc R U . . .
C14A C 0.33472(12) 0.3562(2) 0.48143(13) 0.106(4) Uani 1 1 d G U . . .
C18A C 0.30538(12) 0.34273(19) 0.45359(13) 0.095(4) Uani 1 1 d G U . . .
N3A N 0.29912(14) 0.3534(3) 0.41995(12) 0.095(3) Uani 1 1 d G U . . .
C17A C 0.32220(18) 0.3776(3) 0.41416(16) 0.105(4) Uani 1 1 d G U . . .
C16A C 0.35154(16) 0.3910(3) 0.4420(2) 0.097(4) Uani 1 1 d G U . . .
H16A H 0.3673 0.4075 0.4380 0.116 Uiso 1 1 calc R U . . .
C15A C 0.35780(12) 0.3803(3) 0.47564(17) 0.100(4) Uani 1 1 d G U . . .
C10D C 0.4214(4) 0.2094(8) 0.3588(4) 0.100(5) Uani 1 1 d . . . . .
C11D C 0.3284(4) -0.0037(7) 0.3353(3) 0.102(5) Uani 1 1 d . . . . .
C12D C 0.4694(4) 0.0217(7) 0.4221(4) 0.109(4) Uani 1 1 d . U . . .
C13B C 0.19964(19) 0.0494(4) 0.2353(4) 0.113(4) Uani 1 1 d G . . . .
H13B H 0.1823 0.0209 0.2260 0.136 Uiso 1 1 calc R U . . .
C14B C 0.2176(3) 0.0576(5) 0.2709(4) 0.108(4) Uani 1 1 d G . . . .
N4B N 0.2430(2) 0.0993(5) 0.28460(19) 0.105(3) Uani 1 1 d G . . . .
C10B C 0.25032(19) 0.1328(4) 0.2626(4) 0.100(4) Uani 1 1 d G . . . .
C11B C 0.2323(3) 0.1245(5) 0.2270(3) 0.120(5) Uani 1 1 d G . . . .
H11B H 0.2373 0.1473 0.2120 0.144 Uiso 1 1 calc R U . . .
C12B C 0.2070(3) 0.0828(6) 0.2133(2) 0.129(5) Uani 1 1 d G . . . .
H12B H 0.1947 0.0771 0.1890 0.155 Uiso 1 1 calc R U . . .
C18C C 0.4602(3) 0.1474(6) 0.4780(3) 0.091(4) Uani 1 1 d . U . . .
C19A C 0.2714(3) 0.3603(6) 0.3187(4) 0.097(3) Uani 1 1 d . U . . .
C19C C 0.4400(3) 0.1522(6) 0.4432(3) 0.097(4) Uani 1 1 d . U . . .
C20A C 0.2786(3) 0.4044(6) 0.2996(3) 0.106(4) Uani 1 1 d . U . . .
H20A H 0.2958 0.4329 0.3112 0.127 Uiso 1 1 calc R U . . .
C20C C 0.4455(3) 0.1831(6) 0.4199(3) 0.091(4) Uani 1 1 d . U . . .
C21A C 0.2604(3) 0.4058(6) 0.2644(3) 0.108(4) Uani 1 1 d . U . . .
H21A H 0.2646 0.4374 0.2519 0.129 Uiso 1 1 calc R U . . .
C21C C 0.4742(3) 0.2124(6) 0.4318(3) 0.099(4) Uani 1 1 d . U . . .
H21C H 0.4790 0.2346 0.4164 0.119 Uiso 1 1 calc R U . . .
C22A C 0.2360(3) 0.3630(6) 0.2462(3) 0.106(4) Uani 1 1 d . U . . .
H22A H 0.2240 0.3644 0.2216 0.127 Uiso 1 1 calc R U . . .
C22C C 0.4957(3) 0.2081(6) 0.4670(3) 0.097(4) Uani 1 1 d . U . . .
H22C H 0.5154 0.2278 0.4754 0.117 Uiso 1 1 calc R U . . .
C23A C 0.2300(3) 0.3182(6) 0.2652(3) 0.098(4) Uani 1 1 d . U . . .
C23C C 0.4895(3) 0.1758(6) 0.4907(3) 0.100(4) Uani 1 1 d . U . . .
H23C H 0.5048 0.1734 0.5146 0.120 Uiso 1 1 calc R U . . .
C24A C 0.2039(3) 0.2758(6) 0.2477(3) 0.106(4) Uani 1 1 d . U . . .
C25A C 0.1973(3) 0.2323(5) 0.2669(3) 0.096(3) Uani 1 1 d . U . . .
H25A H 0.1805 0.2028 0.2557 0.116 Uiso 1 1 calc R U . . .
C26A C 0.2158(3) 0.2329(6) 0.3027(4) 0.098(4) Uani 1 1 d D U . . .
C27A C 0.2463(3) 0.3162(6) 0.3004(3) 0.094(3) Uani 1 1 d . U . . .
C28A C 0.2240(3) 0.1564(6) 0.3833(4) 0.092(4) Uani 1 1 d . U . . .
C29A C 0.2489(3) 0.1569(6) 0.4167(4) 0.098(4) Uani 1 1 d . U . . .
C30A C 0.2501(3) 0.1307(6) 0.4449(4) 0.088(3) Uani 1 1 d . U . . .
C31A C 0.2226(3) 0.1007(5) 0.4390(3) 0.099(4) Uani 1 1 d . U . . .
H31A H 0.2212 0.0825 0.4578 0.119 Uiso 1 1 calc R U . . .
C32A C 0.1975(3) 0.0979(5) 0.4060(3) 0.096(4) Uani 1 1 d . U . . .
H32A H 0.1796 0.0754 0.4026 0.115 Uiso 1 1 calc R U . . .
C33A C 0.1967(3) 0.1249(5) 0.3780(3) 0.094(4) Uani 1 1 d . U . . .
H33A H 0.1786 0.1229 0.3558 0.112 Uiso 1 1 calc R U . . .
O1_1 O 0.1179(2) 0.2386(4) 0.3448(2) 0.127(3) Uiso 1 1 d D . . . .
C1_1 C 0.1172(2) 0.2007(5) 0.3711(3) 0.120(4) Uiso 1 1 d D . . . .
H1A_1 H 0.1205 0.2291 0.3905 0.144 Uiso 1 1 calc R U . . .
H1B_1 H 0.1341 0.1684 0.3800 0.144 Uiso 1 1 calc R U . . .
C2_1 C 0.0863(3) 0.1666(6) 0.3568(3) 0.180(6) Uiso 1 1 d D . . . .
H2_1 H 0.0698 0.2008 0.3477 0.216 Uiso 1 1 calc R U . . .
C4_1 C 0.0809(4) 0.1254(8) 0.3264(4) 0.241(9) Uiso 1 1 d D . . . .
H4A_1 H 0.0608 0.1031 0.3170 0.361 Uiso 1 1 calc R U . . .
H4B_1 H 0.0807 0.1529 0.3084 0.361 Uiso 1 1 calc R U . . .
H4C_1 H 0.0975 0.0933 0.3339 0.361 Uiso 1 1 calc R U . . .
C3_1 C 0.0825(3) 0.1281(6) 0.3832(3) 0.152(5) Uiso 1 1 d D . . . .
H3A_1 H 0.0861 0.1563 0.4025 0.228 Uiso 1 1 calc R U . . .
H3B_1 H 0.0613 0.1106 0.3724 0.228 Uiso 1 1 calc R U . . .
H3C_1 H 0.0975 0.0925 0.3918 0.228 Uiso 1 1 calc R U . . .
O1_2 O 0.38662(18) 0.3972(4) 0.50400(19) 0.109(2) Uiso 1 1 d D . . . .
C1_2 C 0.4076(2) 0.4371(5) 0.4984(2) 0.111(4) Uiso 1 1 d D . . . .
H1A_2 H 0.3970 0.4771 0.4859 0.134 Uiso 1 1 calc R U . . .
H1B_2 H 0.4149 0.4134 0.4846 0.134 Uiso 1 1 calc R U . . .
C2_2 C 0.4347(2) 0.4535(5) 0.5337(2) 0.113(4) Uiso 1 1 d D . . . .
H2_2 H 0.4446 0.4121 0.5458 0.136 Uiso 1 1 calc R U . . .
C4_2 C 0.4244(3) 0.4901(5) 0.5554(3) 0.133(5) Uiso 1 1 d D . . . .
H4A_2 H 0.4425 0.4999 0.5781 0.199 Uiso 1 1 calc R U . . .
H4B_2 H 0.4143 0.5306 0.5437 0.199 Uiso 1 1 calc R U . . .
H4C_2 H 0.4097 0.4636 0.5586 0.199 Uiso 1 1 calc R U . . .
C3_2 C 0.4586(2) 0.4919(6) 0.5298(3) 0.139(5) Uiso 1 1 d D . . . .
H3A_2 H 0.4761 0.5023 0.5527 0.208 Uiso 1 1 calc R U . . .
H3B_2 H 0.4660 0.4662 0.5169 0.208 Uiso 1 1 calc R U . . .
H3C_2 H 0.4492 0.5320 0.5171 0.208 Uiso 1 1 calc R U . . .
O1_3 O 0.18741(18) 0.2790(4) 0.2127(2) 0.109(2) Uiso 1 1 d D . . . .
C1_3 C 0.1583(2) 0.2474(5) 0.1942(2) 0.118(4) Uiso 1 1 d D . . . .
H1A_3 H 0.1483 0.2461 0.2086 0.142 Uiso 1 1 calc R U . . .
H1B_3 H 0.1615 0.2023 0.1893 0.142 Uiso 1 1 calc R U . . .
C2_3 C 0.1371(3) 0.2816(5) 0.1605(3) 0.149(5) Uiso 1 1 d D . . . .
H2_3 H 0.1164 0.2597 0.1483 0.179 Uiso 1 1 calc R U . . .
C4_3 C 0.1336(3) 0.3498(6) 0.1703(4) 0.173(6) Uiso 1 1 d D . . . .
H4A_3 H 0.1243 0.3486 0.1851 0.259 Uiso 1 1 calc R U . . .
H4B_3 H 0.1541 0.3704 0.1828 0.259 Uiso 1 1 calc R U . . .
H4C_3 H 0.1202 0.3746 0.1493 0.259 Uiso 1 1 calc R U . . .
C3_3 C 0.1514(3) 0.2826(7) 0.1377(3) 0.173(6) Uiso 1 1 d D . . . .
H3A_3 H 0.1374 0.3049 0.1160 0.260 Uiso 1 1 calc R U . . .
H3B_3 H 0.1714 0.3054 0.1496 0.260 Uiso 1 1 calc R U . . .
H3C_3 H 0.1548 0.2381 0.1327 0.260 Uiso 1 1 calc R U . . .
O1_4 O 0.36804(17) 0.0725(4) 0.6256(2) 0.105(2) Uiso 1 1 d D . . . .
C1_4 C 0.3497(2) 0.0269(5) 0.6315(2) 0.106(4) Uiso 1 1 d D . . . .
H1A_4 H 0.3433 -0.0086 0.6143 0.127 Uiso 1 1 calc R U . . .
H1B_4 H 0.3306 0.0483 0.6283 0.127 Uiso 1 1 calc R U . . .
C2_4 C 0.3676(2) -0.0009(5) 0.6676(2) 0.129(4) Uiso 1 1 d D . . . .
H2_4 H 0.3737 0.0346 0.6850 0.155 Uiso 1 1 calc R U . . .
C4_4 C 0.3964(3) -0.0333(7) 0.6713(4) 0.172(6) Uiso 1 1 d D . . . .
H4A_4 H 0.4085 -0.0517 0.6946 0.258 Uiso 1 1 calc R U . . .
H4B_4 H 0.3903 -0.0678 0.6541 0.258 Uiso 1 1 calc R U . . .
H4C_4 H 0.4090 -0.0013 0.6677 0.258 Uiso 1 1 calc R U . . .
C3_4 C 0.3475(3) -0.0496(6) 0.6725(3) 0.145(5) Uiso 1 1 d D . . . .
H3A_4 H 0.3290 -0.0279 0.6700 0.218 Uiso 1 1 calc R U . . .
H3B_4 H 0.3413 -0.0838 0.6550 0.218 Uiso 1 1 calc R U . . .
H3C_4 H 0.3593 -0.0687 0.6957 0.218 Uiso 1 1 calc R U . . .
O1_5 O 0.53663(17) 0.3729(3) 0.55512(18) 0.101(2) Uiso 1 1 d D . . . .
C1_5 C 0.55802(19) 0.3833(5) 0.5915(2) 0.102(4) Uiso 1 1 d D . . . .
H1A_5 H 0.5622 0.3418 0.6042 0.122 Uiso 1 1 calc R U . . .
H1B_5 H 0.5488 0.4136 0.6010 0.122 Uiso 1 1 calc R U . . .
C2_5 C 0.5880(2) 0.4109(4) 0.5962(2) 0.107(4) Uiso 1 1 d D . . . .
H2_5 H 0.5972 0.3781 0.5875 0.129 Uiso 1 1 calc R U . . .
C4_5 C 0.5842(3) 0.4732(5) 0.5769(3) 0.130(5) Uiso 1 1 d D . . . .
H4A_5 H 0.6046 0.4880 0.5812 0.195 Uiso 1 1 calc R U . . .
H4B_5 H 0.5705 0.4659 0.5520 0.195 Uiso 1 1 calc R U . . .
H4C_5 H 0.5751 0.5062 0.5848 0.195 Uiso 1 1 calc R U . . .
C3_5 C 0.6106(3) 0.4209(6) 0.6343(2) 0.136(5) Uiso 1 1 d D . . . .
H3A_5 H 0.6301 0.4388 0.6374 0.205 Uiso 1 1 calc R U . . .
H3B_5 H 0.6017 0.4510 0.6439 0.205 Uiso 1 1 calc R U . . .
H3C_5 H 0.6148 0.3793 0.6464 0.205 Uiso 1 1 calc R U . . .
O1_6 O 0.1889(2) -0.1035(5) 0.4274(2) 0.155(3) Uiso 1 1 d D . . . .
C1_6 C 0.1820(3) -0.1094(8) 0.4544(3) 0.179(6) Uiso 1 1 d D . . . .
H1A_6 H 0.1901 -0.0719 0.4703 0.214 Uiso 1 1 calc R U . . .
H1B_6 H 0.1910 -0.1496 0.4678 0.214 Uiso 1 1 calc R U . . .
C2_6 C 0.1469(3) -0.1112(7) 0.4355(4) 0.222(8) Uiso 1 1 d D . . . .
H2_6 H 0.1389 -0.1456 0.4173 0.266 Uiso 1 1 calc R U . . .
C3_6 C 0.1388(4) -0.1269(8) 0.4631(4) 0.228(8) Uiso 1 1 d D . . . .
H3A_6 H 0.1471 -0.1697 0.4729 0.342 Uiso 1 1 calc R U . . .
H3B_6 H 0.1479 -0.0943 0.4815 0.342 Uiso 1 1 calc R U . . .
H3C_6 H 0.1162 -0.1270 0.4528 0.342 Uiso 1 1 calc R U . . .
C4_6 C 0.1348(5) -0.0456(7) 0.4194(5) 0.268(10) Uiso 1 1 d D . . . .
H4A_6 H 0.1405 -0.0372 0.4018 0.402 Uiso 1 1 calc R U . . .
H4B_6 H 0.1121 -0.0450 0.4087 0.402 Uiso 1 1 calc R U . . .
H4C_6 H 0.1438 -0.0122 0.4374 0.402 Uiso 1 1 calc R U . . .
O1_7 O 0.45937(19) 0.0174(4) 0.6300(2) 0.124(3) Uiso 1 1 d D . . . .
C1_7 C 0.4885(3) 0.0450(6) 0.6544(3) 0.130(5) Uiso 1 1 d D . . . .
H1A_7 H 0.4891 0.0910 0.6486 0.156 Uiso 1 1 calc R U . . .
H1B_7 H 0.5055 0.0220 0.6534 0.156 Uiso 1 1 calc R U . . .
C2_7 C 0.4932(3) 0.0400(8) 0.6905(3) 0.202(7) Uiso 1 1 d D . . . .
H2_7 H 0.4796 0.0738 0.6921 0.242 Uiso 1 1 calc R U . . .
C4_7 C 0.4833(6) -0.0238(9) 0.6985(7) 0.427(19) Uiso 1 1 d D . . . .
H4A_7 H 0.4618 -0.0331 0.6806 0.641 Uiso 1 1 calc R U . . .
H4B_7 H 0.4970 -0.0583 0.6988 0.641 Uiso 1 1 calc R U . . .
H4C_7 H 0.4847 -0.0212 0.7211 0.641 Uiso 1 1 calc R U . . .
C3_7 C 0.5262(3) 0.0584(7) 0.7168(4) 0.199(7) Uiso 1 1 d D . . . .
H3A_7 H 0.5313 0.0999 0.7103 0.298 Uiso 1 1 calc R U . . .
H3B_7 H 0.5282 0.0621 0.7397 0.298 Uiso 1 1 calc R U . . .
H3C_7 H 0.5405 0.0250 0.7174 0.298 Uiso 1 1 calc R U . . .
O1_8 O 0.35879(19) 0.2251(4) 0.2314(2) 0.127(3) Uiso 1 1 d D . . . .
C1_8 C 0.3764(3) 0.2780(6) 0.2304(3) 0.129(4) Uiso 1 1 d D . . . .
H1A_8 H 0.3987 0.2670 0.2437 0.154 Uiso 1 1 calc R U . . .
H1B_8 H 0.3728 0.3161 0.2414 0.154 Uiso 1 1 calc R U . . .
C2_8 C 0.3676(3) 0.2947(6) 0.1936(3) 0.153(5) Uiso 1 1 d D . . . .
H2_8 H 0.3446 0.2999 0.1786 0.183 Uiso 1 1 calc R U . . .
C4_8 C 0.3845(4) 0.3571(6) 0.1965(4) 0.210(7) Uiso 1 1 d D . . . .
H4A_8 H 0.3761 0.3918 0.2044 0.315 Uiso 1 1 calc R U . . .
H4B_8 H 0.4067 0.3517 0.2131 0.315 Uiso 1 1 calc R U . . .
H4C_8 H 0.3816 0.3685 0.1737 0.315 Uiso 1 1 calc R U . . .
C3_8 C 0.3796(4) 0.2394(6) 0.1815(4) 0.195(7) Uiso 1 1 d D . . . .
H3A_8 H 0.3681 0.1999 0.1800 0.292 Uiso 1 1 calc R U . . .
H3B_8 H 0.3767 0.2496 0.1586 0.292 Uiso 1 1 calc R U . . .
H3C_8 H 0.4017 0.2328 0.1980 0.292 Uiso 1 1 calc R U . . .
O1_9 O 0.34455(18) -0.1135(4) 0.44072(19) 0.112(3) Uiso 1 1 d D . . . .
C1_9 C 0.3135(2) -0.1360(5) 0.4232(2) 0.104(4) Uiso 1 1 d D . . . .
H1A_9 H 0.3088 -0.1581 0.4015 0.125 Uiso 1 1 calc R U . . .
H1B_9 H 0.2989 -0.0994 0.4175 0.125 Uiso 1 1 calc R U . . .
C2_9 C 0.3103(2) -0.1827(4) 0.4473(3) 0.118(4) Uiso 1 1 d D . . . .
H2_9 H 0.3151 -0.1583 0.4688 0.142 Uiso 1 1 calc R U . . .
C4_9 C 0.2772(2) -0.2066(5) 0.4311(3) 0.125(4) Uiso 1 1 d D . . . .
H4A_9 H 0.2755 -0.2368 0.4469 0.187 Uiso 1 1 calc R U . . .
H4B_9 H 0.2633 -0.1698 0.4265 0.187 Uiso 1 1 calc R U . . .
H4C_9 H 0.2715 -0.2288 0.4093 0.187 Uiso 1 1 calc R U . . .
C3_9 C 0.3330(2) -0.2383(5) 0.4579(3) 0.144(5) Uiso 1 1 d D . . . .
H3A_9 H 0.3300 -0.2672 0.4735 0.216 Uiso 1 1 calc R U . . .
H3B_9 H 0.3293 -0.2624 0.4373 0.216 Uiso 1 1 calc R U . . .
H3C_9 H 0.3542 -0.2215 0.4699 0.216 Uiso 1 1 calc R U . . .
O1_10 O 0.5202(2) 0.1638(4) 0.3787(2) 0.150(3) Uiso 1 1 d D . . . .
C1_10 C 0.5484(3) 0.1660(6) 0.4125(3) 0.147(5) Uiso 1 1 d D . . . .
H1A_10 H 0.5580 0.1225 0.4185 0.176 Uiso 1 1 calc R U . . .
H1B_10 H 0.5432 0.1790 0.4303 0.176 Uiso 1 1 calc R U . . .
C2_10 C 0.5710(3) 0.2138(7) 0.4118(3) 0.181(6) Uiso 1 1 d D . . . .
H2_10 H 0.5627 0.2585 0.4104 0.217 Uiso 1 1 calc R U . . .
C3_10 C 0.5757(4) 0.2036(9) 0.3812(3) 0.245(9) Uiso 1 1 d D . . . .
H3A_10 H 0.5558 0.2089 0.3597 0.367 Uiso 1 1 calc R U . . .
H3B_10 H 0.5906 0.2354 0.3820 0.367 Uiso 1 1 calc R U . . .
H3C_10 H 0.5836 0.1598 0.3822 0.367 Uiso 1 1 calc R U . . .
C4_10 C 0.6006(3) 0.2065(7) 0.4462(3) 0.183(6) Uiso 1 1 d D . . . .
H4A_10 H 0.5962 0.2136 0.4650 0.274 Uiso 1 1 calc R U . . .
H4B_10 H 0.6089 0.1628 0.4480 0.274 Uiso 1 1 calc R U . . .
H4C_10 H 0.6159 0.2383 0.4478 0.274 Uiso 1 1 calc R U . . .
Cl1_11 Cl 0.58150(10) 0.2459(2) 0.52674(11) 0.1155(19) Uiso 0.725(5) 1 d D . P . .
Cl3_11 Cl 0.55347(9) 0.3268(2) 0.46624(10) 0.1060(18) Uiso 0.725(5) 1 d D . P . .
Cl2_11 Cl 0.61038(10) 0.3651(2) 0.52720(11) 0.1146(19) Uiso 0.725(5) 1 d D . P . .
C9_11 C 0.5746(2) 0.3241(4) 0.5120(2) 0.082(4) Uiso 0.725(5) 1 d D . P . .
H9_11 H 0.5623 0.3465 0.5211 0.099 Uiso 0.725(5) 1 calc R U P . .
Cl1_13 Cl 0.56138(9) 0.24628(18) 0.65350(10) 0.1144(17) Uiso 0.791(5) 1 d D . P . .
Cl3_13 Cl 0.55194(9) 0.11071(19) 0.63698(10) 0.1216(18) Uiso 0.791(5) 1 d D . P . .
Cl2_13 Cl 0.56061(9) 0.19691(19) 0.59194(10) 0.1199(18) Uiso 0.791(5) 1 d D . P . .
C9_13 C 0.5452(3) 0.1887(4) 0.6195(2) 0.092(4) Uiso 0.791(5) 1 d D . P . .
H9_13 H 0.5223 0.1958 0.6056 0.111 Uiso 0.791(5) 1 calc R U P . .
Cl1_14 Cl 0.22430(11) 0.0324(2) 0.13768(12) 0.136(2) Uiso 0.716(6) 1 d D . P . .
Cl3_14 Cl 0.17612(11) 0.1271(2) 0.12103(12) 0.137(2) Uiso 0.716(6) 1 d D . P . .
Cl2_14 Cl 0.17798(11) 0.0535(2) 0.06783(11) 0.130(2) Uiso 0.716(6) 1 d D . P . .
C9_14 C 0.1852(2) 0.0523(5) 0.1102(2) 0.100(5) Uiso 0.716(6) 1 d D . P . .
H9_14 H 0.1719 0.0183 0.1123 0.120 Uiso 0.716(6) 1 calc R U P . .
Cl1_15 Cl 0.26007(10) 0.0126(2) 0.58339(11) 0.117(2) Uiso 0.701(6) 1 d D . P . .
Cl3_15 Cl 0.20656(11) 0.0152(2) 0.51695(12) 0.136(2) Uiso 0.701(6) 1 d D . P . .
Cl2_15 Cl 0.23823(10) -0.1067(2) 0.54726(11) 0.1113(19) Uiso 0.701(6) 1 d D . P . .
C9_15 C 0.2426(2) -0.0225(4) 0.5436(2) 0.093(5) Uiso 0.701(6) 1 d D . P . .
H9_15 H 0.2561 -0.0159 0.5332 0.111 Uiso 0.701(6) 1 calc R U P . .
Cl1_17 Cl 0.24621(12) 0.3666(3) 0.17441(13) 0.128(2) Uiso 0.642(6) 1 d D . P B 1
Cl2_17 Cl 0.23646(14) 0.2284(3) 0.15897(15) 0.145(3) Uiso 0.642(6) 1 d D . P B 1
Cl3_17 Cl 0.29204(16) 0.2910(4) 0.17187(18) 0.181(3) Uiso 0.642(6) 1 d D . P B 1
C9_17 C 0.2625(3) 0.2898(5) 0.1829(4) 0.119(8) Uiso 0.642(6) 1 d D . P B 1
H9_17 H 0.2719 0.2802 0.2082 0.143 Uiso 0.642(6) 1 calc R U P B 1
C9_20 C 0.2669(3) 0.2668(7) 0.1810(5) 0.116(14) Uiso 0.358(6) 1 d D . P B 2
H9_20 H 0.2788 0.2503 0.2053 0.139 Uiso 0.358(6) 1 calc R U P B 2
Cl1_20 Cl 0.2724(3) 0.2137(6) 0.1543(3) 0.187(6) Uiso 0.358(6) 1 d D . P B 2
Cl2_20 Cl 0.2274(2) 0.2681(5) 0.1680(2) 0.127(4) Uiso 0.358(6) 1 d D . P B 2
Cl3_20 Cl 0.2810(3) 0.3440(6) 0.1797(3) 0.186(6) Uiso 0.358(6) 1 d D . P B 2

loop_
_atom_site_aniso_label
_atom_site_aniso_U_11
_atom_site_aniso_U_22
_atom_site_aniso_U_33
_atom_site_aniso_U_23
_atom_site_aniso_U_13
_atom_site_aniso_U_12
O1F 0.128(7) 0.131(7) 0.082(6) 0.007(5) 0.043(5) -0.017(5)
O2F 0.115(7) 0.123(7) 0.091(5) -0.002(5) 0.049(5) -0.006(5)
O3F 0.153(9) 0.160(8) 0.103(7) 0.007(7) 0.060(6) -0.033(7)
O4F 0.126(6) 0.102(7) 0.116(6) 0.007(5) 0.067(6) 0.008(5)
O5F 0.168(14) 0.124(13) 0.121(11) -0.008(9) 0.101(11) -0.007(10)
F1C 0.130(10) 0.136(10) 0.052(7) -0.010(7) 0.046(7) -0.017(8)
C17C 0.139(11) 0.112(9) 0.051(8) -0.018(7) 0.039(7) -0.008(8)
C9C 0.169(14) 0.095(10) 0.102(11) 0.003(9) 0.105(11) 0.009(10)
C10C 0.178(13) 0.104(9) 0.080(9) 0.001(8) 0.095(9) -0.002(9)
C11C 0.182(14) 0.103(10) 0.087(10) 0.010(8) 0.082(10) 0.017(10)
C12C 0.147(11) 0.123(10) 0.062(9) -0.008(8) 0.057(8) 0.026(9)
C16C 0.162(12) 0.098(9) 0.049(8) 0.002(7) 0.063(8) 0.018(9)
N3C 0.138(9) 0.094(7) 0.083(7) 0.002(6) 0.070(7) 0.013(7)
C15C 0.127(11) 0.096(9) 0.078(10) 0.011(8) 0.058(9) 0.022(9)
C14C 0.141(11) 0.114(10) 0.066(9) -0.007(7) 0.055(8) 0.032(8)
C13C 0.179(13) 0.145(12) 0.029(7) 0.030(7) 0.054(8) 0.066(10)
N6A 0.096(3) 0.095(3) 0.095(3) 0.0005(10) 0.0482(19) -0.0003(10)
O6F 0.139(13) 0.140(14) 0.117(13) 0.029(11) 0.065(9) -0.002(11)
F1C' 0.133(11) 0.131(12) 0.061(9) 0.009(8) 0.059(8) 0.006(9)
N17C 0.139(11) 0.112(9) 0.051(8) -0.018(7) 0.039(7) -0.008(8)
C1F 0.128(11) 0.125(11) 0.084(8) 0.002(9) 0.060(8) -0.004(8)
C2F 0.122(9) 0.118(9) 0.080(8) -0.012(7) 0.059(7) -0.002(7)
C3F 0.120(9) 0.110(9) 0.095(9) 0.004(7) 0.061(7) 0.012(7)
C4F 0.132(10) 0.115(11) 0.088(9) -0.013(8) 0.062(8) 0.006(9)
F1A 0.124(5) 0.099(5) 0.085(4) 0.003(3) 0.062(4) 0.000(4)
F2C 0.102(5) 0.104(5) 0.097(5) -0.013(4) 0.048(4) -0.008(4)
O1A 0.173(9) 0.147(8) 0.119(7) 0.041(6) 0.105(7) 0.025(6)
O1D 0.117(7) 0.105(7) 0.111(7) 0.012(5) 0.069(6) 0.004(5)
O2A 0.185(10) 0.147(9) 0.127(8) -0.010(7) 0.098(8) -0.052(7)
O2D 0.130(8) 0.133(8) 0.108(7) 0.000(6) 0.071(6) -0.017(6)
O3D 0.136(9) 0.138(9) 0.108(8) -0.019(6) 0.060(7) -0.039(7)
O4D 0.141(8) 0.104(7) 0.113(7) 0.027(5) 0.063(6) 0.000(6)
O5D 0.137(8) 0.112(7) 0.071(5) 0.001(5) 0.046(6) 0.008(5)
O6D 0.145(9) 0.136(9) 0.118(8) 0.015(6) 0.058(7) -0.047(7)
O7D 0.132(8) 0.122(8) 0.134(8) -0.020(6) 0.051(7) -0.023(6)
O8D 0.199(10) 0.124(8) 0.134(8) 0.013(6) 0.125(8) 0.005(6)
O9D 0.154(9) 0.111(8) 0.098(7) -0.011(5) 0.065(7) 0.006(6)
O10D 0.151(9) 0.115(8) 0.088(6) -0.002(6) 0.067(6) 0.005(6)
O11D 0.105(7) 0.129(8) 0.092(7) -0.026(5) 0.021(6) -0.004(6)
O12D 0.110(7) 0.132(7) 0.095(6) -0.015(6) 0.044(6) 0.000(6)
N1A 0.160(12) 0.106(10) 0.101(10) 0.014(8) 0.081(10) 0.014(8)
N1C 0.166(10) 0.071(7) 0.145(9) -0.004(7) 0.119(8) -0.012(7)
C1C 0.118(13) 0.095(11) 0.121(12) -0.025(10) 0.051(11) 0.017(10)
C2C 0.108(10) 0.103(10) 0.150(12) -0.016(9) 0.073(10) -0.002(8)
C3C 0.126(11) 0.111(10) 0.139(12) -0.014(10) 0.081(10) 0.005(9)
C4C 0.158(12) 0.108(10) 0.135(12) 0.028(9) 0.101(11) 0.025(10)
C8C 0.113(10) 0.058(8) 0.178(13) -0.032(9) 0.094(10) -0.012(8)
N2C 0.121(8) 0.089(7) 0.106(8) -0.011(6) 0.056(7) 0.001(6)
C7C 0.169(14) 0.069(9) 0.125(12) 0.002(9) 0.092(12) 0.002(9)
C6C 0.146(13) 0.099(10) 0.158(13) 0.009(9) 0.103(11) -0.006(10)
C5C 0.112(12) 0.118(11) 0.184(15) -0.019(11) 0.063(11) 0.010(10)
N1D 0.116(9) 0.095(8) 0.106(8) 0.010(6) 0.075(8) 0.006(7)
N2D 0.126(9) 0.093(8) 0.083(8) 0.001(7) 0.062(7) -0.006(7)
N3D 0.123(8) 0.097(8) 0.081(8) 0.013(6) 0.062(7) 0.011(6)
N4A 0.129(9) 0.088(8) 0.089(7) 0.006(5) 0.060(6) 0.009(6)
N4C 0.095(8) 0.125(9) 0.073(7) -0.018(7) 0.031(6) 0.029(7)
C24C 0.101(12) 0.106(12) 0.131(15) -0.008(12) 0.066(12) 0.021(10)
C25C 0.164(14) 0.104(10) 0.069(9) 0.002(9) 0.069(10) 0.013(9)
C26C 0.162(14) 0.110(12) 0.084(11) 0.008(9) 0.072(11) 0.017(10)
C27C 0.142(13) 0.116(12) 0.070(10) -0.011(9) 0.051(10) 0.007(10)
C32C 0.133(13) 0.101(12) 0.085(10) -0.004(10) 0.060(10) 0.023(9)
C31C 0.122(12) 0.089(11) 0.067(10) -0.007(9) 0.029(9) 0.013(9)
C30C 0.113(11) 0.112(11) 0.090(10) -0.012(10) 0.029(10) 0.026(9)
C29C 0.130(13) 0.115(13) 0.092(12) -0.021(10) 0.027(10) 0.044(10)
C28C 0.132(13) 0.163(15) 0.079(10) -0.001(10) 0.050(10) 0.022(11)
N4D 0.111(9) 0.093(8) 0.073(7) 0.028(7) 0.043(7) 0.010(6)
N5A 0.122(9) 0.082(7) 0.075(7) 0.002(6) 0.029(7) 0.007(7)
C34A 0.148(15) 0.085(10) 0.109(13) -0.008(9) 0.091(12) -0.014(10)
C35A 0.157(14) 0.089(9) 0.092(10) 0.027(8) 0.081(10) 0.024(9)
C36A 0.136(12) 0.124(11) 0.041(8) 0.032(7) 0.036(8) 0.061(10)
C37A 0.125(12) 0.129(12) 0.083(10) 0.014(9) 0.072(10) 0.021(10)
C41A 0.119(11) 0.064(8) 0.071(9) 0.009(7) 0.042(8) 0.012(8)
C6A' 0.096(3) 0.095(3) 0.095(3) 0.0005(10) 0.0482(19) -0.0003(10)
C40A 0.111(11) 0.090(9) 0.079(10) 0.023(8) 0.047(9) 0.019(8)
C39A 0.116(10) 0.101(10) 0.076(10) 0.027(7) 0.051(8) 0.021(8)
C38A 0.171(14) 0.105(10) 0.068(9) 0.019(8) 0.073(10) 0.020(10)
N5C 0.119(7) 0.081(7) 0.091(6) -0.017(5) 0.051(6) 0.006(6)
C33C 0.105(8) 0.105(11) 0.096(10) -0.042(7) 0.046(7) 0.004(8)
C34C 0.099(8) 0.134(12) 0.091(8) -0.045(8) 0.048(6) 0.002(8)
C35C 0.089(7) 0.103(10) 0.109(8) -0.033(8) 0.051(7) -0.010(8)
C36C 0.087(7) 0.112(11) 0.096(8) -0.012(7) 0.043(6) -0.001(8)
C41C 0.106(7) 0.083(9) 0.079(7) -0.030(6) 0.039(6) -0.024(7)
C40C 0.105(7) 0.086(9) 0.089(7) -0.004(7) 0.056(6) 0.003(7)
C39C 0.108(9) 0.089(9) 0.091(8) 0.006(7) 0.035(6) 0.015(7)
C38C 0.133(9) 0.101(10) 0.084(8) -0.007(7) 0.039(7) -0.011(9)
C37C 0.116(8) 0.093(9) 0.096(8) -0.004(7) 0.045(7) 0.012(8)
N5D 0.119(10) 0.113(9) 0.089(8) 0.016(6) 0.069(8) -0.005(7)
N6C 0.144(9) 0.090(8) 0.106(6) -0.002(6) 0.057(6) 0.024(6)
C42C 0.193(15) 0.076(10) 0.094(7) -0.033(8) 0.074(8) 0.003(8)
C43C 0.166(12) 0.089(11) 0.127(9) -0.021(7) 0.078(9) 0.010(7)
C44C 0.169(13) 0.171(14) 0.128(8) -0.066(9) 0.103(9) -0.055(11)
C45C 0.189(14) 0.120(13) 0.115(7) -0.045(8) 0.092(9) -0.025(9)
C50C 0.101(10) 0.113(11) 0.110(7) 0.023(8) 0.036(7) 0.025(7)
C49C 0.089(9) 0.183(13) 0.090(7) 0.012(8) 0.051(6) 0.029(8)
C48C 0.151(12) 0.145(14) 0.120(9) 0.001(8) 0.083(9) 0.002(8)
C47C 0.200(18) 0.169(15) 0.134(9) -0.009(11) 0.092(11) -0.033(11)
C46C 0.198(15) 0.115(11) 0.147(9) -0.013(10) 0.100(10) -0.034(10)
N6D 0.115(8) 0.102(8) 0.059(6) -0.011(6) 0.030(6) -0.006(6)
N7A 0.103(7) 0.096(7) 0.093(6) -0.002(6) 0.059(5) 0.004(5)
C42A 0.115(10) 0.127(11) 0.071(6) -0.008(8) 0.049(8) 0.006(8)
C43A 0.120(9) 0.098(10) 0.076(7) 0.004(6) 0.048(7) 0.002(7)
C44A 0.109(9) 0.100(9) 0.077(6) 0.008(7) 0.044(6) 0.013(7)
C45A 0.108(8) 0.096(10) 0.071(6) 0.000(7) 0.048(6) 0.004(7)
C49A 0.104(8) 0.076(9) 0.086(6) 0.008(7) 0.037(6) 0.004(7)
N8A 0.102(7) 0.097(7) 0.081(5) -0.010(5) 0.043(5) 0.013(6)
C48A 0.127(10) 0.074(9) 0.094(9) 0.008(7) 0.059(8) 0.000(8)
C47A 0.123(10) 0.106(10) 0.073(6) -0.016(7) 0.043(7) -0.015(7)
C46A 0.129(9) 0.110(10) 0.081(6) -0.008(7) 0.056(6) -0.011(7)
N7D 0.131(10) 0.093(8) 0.114(10) -0.007(7) 0.076(9) -0.001(7)
N8D 0.144(10) 0.108(8) 0.081(8) -0.003(6) 0.063(8) 0.008(8)
N9D 0.118(8) 0.104(8) 0.056(7) -0.013(6) 0.039(7) -0.010(6)
N10D 0.101(8) 0.091(8) 0.085(8) -0.007(7) 0.051(8) -0.002(6)
N11D 0.102(8) 0.118(10) 0.073(8) -0.017(7) 0.021(7) -0.007(7)
N12D 0.083(8) 0.100(8) 0.083(7) 0.000(6) 0.023(6) 0.021(6)
C1A 0.138(10) 0.113(11) 0.098(8) 0.005(8) 0.072(7) 0.005(9)
C2A 0.146(12) 0.130(12) 0.096(8) 0.020(9) 0.064(8) 0.022(9)
C3A 0.150(11) 0.144(14) 0.116(9) 0.019(9) 0.052(9) 0.004(10)
C4A 0.173(11) 0.100(11) 0.117(9) -0.001(9) 0.057(7) -0.028(9)
C5A 0.134(9) 0.076(10) 0.117(8) 0.010(8) 0.061(7) 0.001(8)
C9A 0.124(9) 0.113(11) 0.100(7) 0.005(8) 0.073(6) 0.011(8)
N2A 0.119(7) 0.100(7) 0.095(6) -0.008(6) 0.064(5) 0.022(6)
C8A 0.125(10) 0.075(10) 0.103(9) 0.001(7) 0.066(9) 0.013(7)
C7A 0.128(11) 0.075(9) 0.121(8) -0.001(8) 0.055(8) 0.007(8)
C6A 0.108(9) 0.097(10) 0.133(9) 0.031(8) 0.067(7) 0.030(8)
C1D 0.115(13) 0.094(11) 0.104(12) 0.000(9) 0.061(11) 0.000(9)
C2D 0.121(14) 0.106(12) 0.080(11) -0.007(9) 0.054(10) 0.013(10)
C3D 0.147(15) 0.097(13) 0.059(11) 0.015(9) 0.049(11) 0.029(10)
C4B 0.111(11) 0.086(10) 0.087(10) 0.019(9) 0.050(8) 0.023(9)
C5B 0.114(12) 0.082(10) 0.089(10) 0.016(9) 0.059(10) 0.015(8)
N1B 0.120(9) 0.117(9) 0.060(7) 0.000(6) 0.051(7) 0.027(8)
C1B 0.132(13) 0.080(10) 0.111(14) 0.007(10) 0.082(12) 0.008(10)
C2B 0.139(13) 0.080(10) 0.073(9) 0.002(9) 0.047(10) 0.004(8)
C3B 0.143(13) 0.105(12) 0.095(13) -0.002(9) 0.063(12) 0.006(10)
C4D 0.122(13) 0.096(12) 0.070(11) 0.014(9) 0.040(10) 0.006(10)
C5D 0.112(13) 0.101(10) 0.090(11) -0.006(9) 0.072(11) -0.004(10)
C6D 0.133(15) 0.114(13) 0.034(8) -0.011(9) 0.024(10) 0.008(10)
C7D 0.139(15) 0.101(12) 0.081(12) 0.002(10) 0.058(12) -0.002(11)
C8D 0.130(14) 0.103(12) 0.146(16) 0.010(11) 0.097(14) 0.007(10)
C9B 0.122(10) 0.092(10) 0.066(7) -0.003(7) 0.045(7) 0.024(7)
C8B 0.113(10) 0.080(9) 0.075(6) -0.004(7) 0.040(7) 0.009(6)
C7B 0.127(10) 0.080(9) 0.089(8) 0.004(6) 0.061(7) 0.003(7)
C6B 0.110(10) 0.088(10) 0.083(7) 0.002(7) 0.051(7) 0.009(7)
N2B 0.117(9) 0.108(8) 0.080(6) -0.003(6) 0.052(6) 0.013(6)
N3B 0.118(8) 0.097(8) 0.082(6) 0.001(5) 0.047(6) 0.010(6)
C9D 0.133(14) 0.115(13) 0.097(14) -0.020(11) 0.068(12) -0.015(11)
C10A 0.126(10) 0.074(9) 0.092(7) 0.006(8) 0.058(8) -0.010(8)
C11A 0.151(10) 0.093(9) 0.089(8) -0.014(8) 0.075(7) -0.004(8)
C12A 0.156(11) 0.111(11) 0.078(7) 0.015(8) 0.058(7) 0.010(9)
C13A 0.140(10) 0.106(10) 0.094(7) 0.003(8) 0.058(7) 0.013(8)
C14A 0.125(9) 0.119(11) 0.097(7) -0.024(8) 0.074(7) -0.012(9)
C18A 0.122(9) 0.078(9) 0.091(7) 0.014(7) 0.059(6) 0.002(8)
N3A 0.131(8) 0.078(7) 0.089(6) 0.008(5) 0.064(6) 0.014(6)
C17A 0.143(11) 0.106(11) 0.084(8) 0.015(8) 0.070(7) 0.024(9)
C16A 0.131(9) 0.064(8) 0.109(8) 0.016(8) 0.071(7) 0.008(7)
C15A 0.115(9) 0.087(9) 0.094(7) -0.010(7) 0.049(7) 0.004(7)
C10D 0.124(14) 0.111(14) 0.057(10) 0.004(10) 0.041(10) 0.028(11)
C11D 0.123(14) 0.106(12) 0.048(9) -0.010(9) 0.021(10) -0.002(11)
C12D 0.099(12) 0.127(12) 0.104(9) -0.004(9) 0.052(10) 0.016(10)
C13B 0.114(11) 0.100(11) 0.098(12) -0.011(10) 0.032(11) -0.013(8)
C14B 0.127(13) 0.068(10) 0.099(14) -0.022(9) 0.035(11) 0.006(10)
N4B 0.114(9) 0.089(9) 0.101(8) -0.009(7) 0.046(8) 0.020(7)
C10B 0.101(11) 0.096(11) 0.088(11) -0.015(9) 0.037(11) -0.004(8)
C11B 0.120(12) 0.127(13) 0.095(13) -0.006(9) 0.039(10) 0.011(10)
C12B 0.150(15) 0.118(13) 0.096(11) -0.017(11) 0.044(11) -0.006(11)
C18C 0.114(10) 0.094(10) 0.063(7) -0.004(7) 0.043(8) -0.002(8)
C19A 0.117(10) 0.105(11) 0.081(9) -0.003(7) 0.058(8) 0.003(7)
C19C 0.102(10) 0.112(11) 0.072(8) -0.009(8) 0.041(7) 0.004(8)
C20A 0.128(10) 0.121(10) 0.089(7) -0.002(8) 0.069(8) -0.005(8)
C20C 0.109(9) 0.098(11) 0.057(9) -0.006(7) 0.035(8) 0.002(8)
C21A 0.149(13) 0.105(11) 0.094(8) 0.004(8) 0.079(9) 0.001(7)
C21C 0.109(10) 0.109(10) 0.079(7) -0.015(7) 0.047(8) -0.005(8)
C22A 0.149(12) 0.102(11) 0.077(8) 0.004(7) 0.064(8) 0.005(7)
C22C 0.093(8) 0.130(11) 0.082(7) -0.036(8) 0.054(7) -0.014(8)
C23A 0.110(10) 0.106(11) 0.082(7) 0.009(7) 0.051(8) 0.005(7)
C23C 0.112(9) 0.116(11) 0.073(8) -0.034(7) 0.047(7) -0.006(8)
C24A 0.139(11) 0.098(11) 0.078(9) 0.015(7) 0.053(8) 0.008(7)
C25A 0.127(10) 0.080(9) 0.090(7) 0.003(7) 0.060(7) 0.005(7)
C26A 0.134(12) 0.092(10) 0.085(8) 0.006(8) 0.068(8) 0.005(7)
C27A 0.114(10) 0.095(10) 0.087(7) 0.008(7) 0.062(8) 0.010(7)
C28A 0.121(11) 0.076(9) 0.093(8) 0.004(8) 0.065(8) 0.006(8)
C29A 0.102(9) 0.102(10) 0.100(9) 0.016(8) 0.058(7) 0.001(8)
C30A 0.103(9) 0.075(9) 0.101(9) 0.021(7) 0.062(9) 0.018(7)
C31A 0.121(10) 0.100(10) 0.089(7) 0.021(8) 0.062(7) 0.008(8)
C32A 0.110(9) 0.087(9) 0.093(8) 0.015(8) 0.053(7) 0.012(7)
C33A 0.111(9) 0.085(9) 0.083(7) 0.010(7) 0.047(8) 0.002(7)

loop_
_atom_type_symbol
_atom_type_description
_atom_type_scat_dispersion_real
_atom_type_scat_dispersion_imag
_atom_type_scat_source
C C 0.0181 0.0091 'International Tables Vol C Tables 4.2.6.8 and 6.1.1.4'
H H 0.0000 0.0000 'International Tables Vol C Tables 4.2.6.8 and 6.1.1.4'
Cl Cl 0.3639 0.7018 'International Tables Vol C Tables 4.2.6.8 and 6.1.1.4'
F F 0.0727 0.0534 'International Tables Vol C Tables 4.2.6.8 and 6.1.1.4'
N N 0.0311 0.0180 'International Tables Vol C Tables 4.2.6.8 and 6.1.1.4'
O O 0.0492 0.0322 'International Tables Vol C Tables 4.2.6.8 and 6.1.1.4'

loop_
_geom_angle_atom_site_label_1
_geom_angle_atom_site_label_2
_geom_angle_atom_site_label_3
_geom_angle
C1F O2F H2F 101.1
C4F O4F H4F 96.5
C2F O5F H5F 117.3
F1C C17C C9C 125.7(7)
F1C C17C C16C 114.2(7)
C9C C17C C16C 120.0
C10C C9C N17C 120.0
C10C C9C C17C 120.0
C10C C9C N8D 129.4(7)
N17C C9C N8D 110.2(7)
C17C C9C N8D 110.2(7)
C9C C10C C11C 120.0
C9C C10C H10C 120.0
C11C C10C H10C 120.0
C12C C11C C10C 120.0
C12C C11C H11C 120.0
C10C C11C H11C 120.0
C11C C12C C16C 120.0
C11C C12C C13C 120.0
C16C C12C C13C 120.0
N3C C16C C12C 120.0
N3C C16C N17C 120.0
C12C C16C N17C 120.0
N3C C16C C17C 120.0
C12C C16C C17C 120.0
C16C N3C C15C 120.0
N3C C15C C14C 120.0
N3C C15C C9D 113.6(9)
C14C C15C C9D 126.4(9)
C13C C14C C15C 120.0
C13C C14C H14C 120.0
C15C C14C H14C 120.0
O1_7 C13C C14C 121.3(6)
O1_7 C13C C12C 118.6(6)
C14C C13C C12C 120.0
C40A N6A C41A 121.3(10)
C3F O6F H6F 108.7
C9C N17C C16C 120.0
O1F C1F O2F 124.1(15)
O1F C1F C2F 122.9(14)
O2F C1F C2F 112.9(12)
O5F C2F C3F 112.1(11)
O5F C2F C1F 113.1(12)
C3F C2F C1F 107.5(10)
O5F C2F H2FA 108.0
C3F C2F H2FA 108.0
C1F C2F H2FA 108.0
C3F C2F H1 110.2
C1F C2F H1 110.2
C3F C2F H2FB 110.2
C1F C2F H2FB 110.2
H1 C2F H2FB 108.5
O6F C3F C2F 108.6(12)
O6F C3F C4F 111.8(13)
C2F C3F C4F 108.1(11)
C2F C3F H3FA 110.1
C4F C3F H3FA 110.1
C2F C3F H3FB 110.1
C4F C3F H3FB 110.1
H3FA C3F H3FB 108.4
O6F C3F H3F 109.4
C2F C3F H3F 109.4
C4F C3F H3F 109.4
O3F C4F O4F 123.0(17)
O3F C4F C3F 122.1(16)
O4F C4F C3F 114.7(14)
O1A N1A O2A 125.5(14)
O1A N1A C1A 118.6(12)
O2A N1A C1A 115.9(12)
C1C N1C C8C 120.0
N7D C1C C2C 129.4(8)
N7D C1C N1C 110.4(8)
C2C C1C N1C 120.0
C1C C2C C3C 120.0
C1C C2C H2C 120.0
C3C C2C H2C 120.0
C2C C3C C4C 120.0
C2C C3C H3C 120.0
C4C C3C H3C 120.0
C3C C4C C8C 120.0
C3C C4C C5C 120.0
C8C C4C C5C 120.0
C4C C8C N2C 120.0
C4C C8C N1C 120.0
N2C C8C N1C 120.0
C8C N2C C7C 120.0
C6C C7C N2C 120.0
C6C C7C C8D 127.2(9)
N2C C7C C8D 112.8(9)
C5C C6C C7C 120.0
C5C C6C H6C 120.0
C7C C6C H6C 120.0
C6C C5C C4C 120.0
C6C C5C O1_6 120.4(7)
C4C C5C O1_6 119.5(7)
C1D N1D C10A 127.8(10)
C1D N1D H1D 116.1
C10A N1D H1D 116.1
C2D N2D C19A 131.5(11)
C2D N2D H2D 114.3
C19A N2D H2D 114.3
C3D N3D C28A 128.2(11)
C3D N3D H3D 115.9
C28A N3D H3D 115.9
C26A N4A C27A 115.7(11)
C24C N4C C32C 120.0
N4C C24C C25C 120.0
N4C C24C C10D 113.0(10)
C25C C24C C10D 126.9(10)
C26C C25C C24C 120.0
C26C C25C H25C 120.0
C24C C25C H25C 120.0
O1_8 C26C C27C 120.2(7)
O1_8 C26C C25C 119.7(7)
C27C C26C C25C 120.0
C32C C27C C26C 120.0
C32C C27C C28C 120.0
C26C C27C C28C 120.0
C27C C32C C31C 120.0
C27C C32C N4C 120.0
C31C C32C N4C 120.0
N11D C31C C32C 116.9(7)
N11D C31C C30C 123.0(7)
C32C C31C C30C 120.0
C29C C30C C31C 120.0
C29C C30C H30C 120.0
C31C C30C H30C 120.0
C30C C29C C28C 120.0
C30C C29C H29C 120.0
C28C C29C H29C 120.0
C29C C28C C27C 120.0
C29C C28C H28C 120.0
C27C C28C H28C 120.0
C4D N4D C30A 128.9(12)
C4D N4D H4D 115.5
C30A N4D H4D 115.5
C34A N5A C41A 120.0
N5A C34A C35A 120.0
N5A C34A C4D 111.0(9)
C35A C34A C4D 129.0(9)
C34A C35A C36A 120.0
C34A C35A H35A 120.0
C36A C35A H35A 120.0
O1_4 C36A C37A 119.7(6)
O1_4 C36A C35A 119.8(6)
C37A C36A C35A 120.0
C36A C37A C41A 120.0
C36A C37A C38A 120.0
C41A C37A C38A 120.0
C6A' C41A C37A 118.8(5)
C6A' C41A N5A 121.1(5)
C37A C41A N5A 120.0
C37A C41A N6A 118.8(5)
N5A C41A N6A 121.1(5)
F1C' C6A' C40A 123.5(12)
F1C' C6A' C41A 114.3(11)
C40A C6A' C41A 121.3(10)
N6A C40A C39A 119.4(5)
C6A' C40A C39A 119.4(5)
N6A C40A N5D 112.5(10)
C6A' C40A N5D 112.5(10)
C39A C40A N5D 127.3(7)
C40A C39A C38A 120.0
C40A C39A H39A 120.0
C38A C39A H39A 120.0
C39A C38A C37A 120.0
C39A C38A H38A 120.0
C37A C38A H38A 120.0
C33C N5C C41C 120.0
C34C C33C N5C 120.0
C34C C33C C11D 123.2(9)
N5C C33C C11D 116.8(9)
C35C C34C C33C 120.0
C35C C34C H34C 120.0
C33C C34C H34C 120.0
O1_9 C35C C34C 121.7(5)
O1_9 C35C C36C 118.2(5)
C34C C35C C36C 120.0
C35C C36C C41C 120.0
C35C C36C C37C 120.0
C41C C36C C37C 120.0
C36C C41C C40C 120.0
C36C C41C N5C 120.0
C40C C41C N5C 120.0
C39C C40C C41C 120.0
C39C C40C N12D 124.8(5)
C41C C40C N12D 114.8(5)
C40C C39C C38C 120.0
C40C C39C H39C 120.0
C38C C39C H39C 120.0
C37C C38C C39C 120.0
C37C C38C H38C 120.0
C39C C38C H38C 120.0
C38C C37C C36C 120.0
C38C C37C H37C 120.0
C36C C37C H37C 120.0
C5D N5D C40A 125.9(10)
C5D N5D H5D 117.0
C40A N5D H5D 117.0
C42C N6C C50C 120.0
C43C C42C N6C 120.0
C43C C42C C12D 121.3(8)
N6C C42C C12D 117.7(9)
C42C C43C C44C 120.0
C42C C43C H43C 120.0
C44C C43C H43C 120.0
O1_10 C44C C43C 119.6(6)
O1_10 C44C C45C 118.8(6)
C43C C44C C45C 120.0
C50C C45C C46C 120.0
C50C C45C C44C 120.0
C46C C45C C44C 120.0
C49C C50C C45C 120.0
C49C C50C N6C 120.0
C45C C50C N6C 120.0
C50C C49C C48C 120.0
C50C C49C N7C 121.8(6)
C48C C49C N7C 118.2(6)
C47C C48C C49C 120.0
C47C C48C H48C 120.0
C49C C48C H48C 120.0
C48C C47C C46C 120.0
C48C C47C H47C 120.0
C46C C47C H47C 120.0
C45C C46C C47C 120.0
C45C C46C H46C 120.0
C47C C46C H46C 120.0
C48A N6D C6D 118.6(10)
C48A N6D H6D 120.7
C6D N6D H6D 120.7
C42A N7A C49A 120.0
N7A C42A C43A 120.0
N7A C42A C5D 111.8(8)
C43A C42A C5D 128.2(8)
C44A C43A C42A 120.0
C44A C43A H43A 120.0
C42A C43A H43A 120.0
O1_5 C44A C43A 120.0(5)
O1_5 C44A C45A 120.0(5)
C43A C44A C45A 120.0
C49A C45A C44A 120.0
C49A C45A C46A 120.0
C44A C45A C46A 120.0
C45A C49A N8A 120.0
C45A C49A N7A 120.0
N8A C49A N7A 120.0
C49A N8A C48A 120.0
N6D C48A C47A 130.5(6)
N6D C48A N8A 109.4(6)
C47A C48A N8A 120.0
C48A C47A C46A 120.0
C48A C47A H47A 120.0
C46A C47A H47A 120.0
C47A C46A C45A 120.0
C47A C46A H46A 120.0
C45A C46A H46A 120.0
O1C N7C O2C 122.3(10)
O1C N7C C49C 125.8(11)
O2C N7C C49C 112.0(10)
C7D N7D C1C 119.6(12)
C7D N7D H7D 120.2
C1C N7D H7D 120.2
C8D N8D C9C 124.7(11)
C8D N8D H8D 117.7
C9C N8D H8D 117.7
C9D N9D C18C 130.4(12)
C9D N9D H9D 114.8
C18C N9D H9D 114.8
C10D N10D C20C 127.6(12)
C10D N10D H10D 116.2
C20C N10D H10D 116.2
C11D N11D C31C 132.2(10)
C11D N11D H11D 113.9
C31C N11D H11D 113.9
C12D N12D C40C 127.8(10)
C12D N12D H12D 116.1
C40C N12D H12D 116.1
C2A C1A C9A 120.0
C2A C1A N1A 115.0(6)
C9A C1A N1A 124.4(7)
C1A C2A C3A 120.0
C1A C2A H2A 120.0
C3A C2A H2A 120.0
C2A C3A C4A 120.0
C2A C3A H3A 120.0
C4A C3A H3A 120.0
C5A C4A C3A 120.0
C5A C4A H4A 120.0
C3A C4A H4A 120.0
C9A C5A C4A 120.0
C9A C5A C6A 120.0
C4A C5A C6A 120.0
N2A C9A C5A 120.0
N2A C9A C1A 120.0
C5A C9A C1A 120.0
C9A N2A C8A 120.0
C7A C8A N2A 120.0
C7A C8A C1D 123.1(9)
N2A C8A C1D 116.9(9)
C8A C7A C6A 120.0
C8A C7A H7A 120.0
C6A C7A H7A 120.0
O1_1 C6A C7A 121.3(5)
O1_1 C6A C5A 118.7(5)
C7A C6A C5A 120.0
O1D C1D N1D 126.1(14)
O1D C1D C8A 116.2(14)
N1D C1D C8A 117.6(14)
O2D C2D N2D 121.5(13)
O2D C2D C17A 123.3(15)
N2D C2D C17A 115.2(14)
O3D C3D N3D 125.5(12)
O3D C3D C26A 122.5(14)
N3D C3D C26A 111.8(13)
C5B C4B C3B 120.0
C5B C4B H4B 120.0
C3B C4B H4B 120.0
C4B C5B N1B 120.0
C4B C5B C6B 123.0(10)
N1B C5B C6B 116.8(10)
C1B N1B C5B 120.0
C2B C1B N1B 120.0
C2B C1B C6D 116.6(12)
N1B C1B C6D 123.4(12)
C1B C2B C3B 120.0
C1B C2B H2B 120.0
C3B C2B H2B 120.0
C2B C3B C4B 120.0
C2B C3B H3B 120.0
C4B C3B H3B 120.0
O4D C4D N4D 126.7(14)
O4D C4D C34A 113.3(13)
N4D C4D C34A 120.0(15)
O5D C5D N5D 127.6(13)
O5D C5D C42A 117.5(14)
N5D C5D C42A 114.7(13)
O6D C6D N6D 125.7(14)
O6D C6D C1B 120.6(15)
N6D C6D C1B 113.7(15)
O7D C7D N7D 124.7(15)
O7D C7D C14B 117.9(15)
N7D C7D C14B 117.3(16)
O8D C8D N8D 128.0(16)
O8D C8D C7C 119.9(15)
N8D C8D C7C 112.1(15)
C8B C9B N3B 120.0
C8B C9B C10B 130.6(8)
N3B C9B C10B 109.4(8)
C9B C8B C7B 120.0
C9B C8B H8B 120.0
C7B C8B H8B 120.0
C6B C7B C8B 120.0
C6B C7B H7B 120.0
C8B C7B H7B 120.0
C7B C6B N2B 120.0
C7B C6B C5B 128.2(7)
N2B C6B C5B 111.7(7)
C6B N2B N3B 120.0
N2B N3B C9B 120.0
O9D C9D N9D 124.7(15)
O9D C9D C15C 115.0(14)
N9D C9D C15C 120.1(15)
C11A C10A C18A 120.0
C11A C10A N1D 124.4(6)
C18A C10A N1D 114.8(6)
C12A C11A C10A 120.0
C12A C11A H11A 120.0
C10A C11A H11A 120.0
C11A C12A C13A 120.0
C11A C12A H12A 120.0
C13A C12A H12A 120.0
C14A C13A C12A 120.0
C14A C13A H13A 120.0
C12A C13A H13A 120.0
C13A C14A C18A 120.0
C13A C14A C15A 120.0
C18A C14A C15A 120.0
N3A C18A C14A 120.0
N3A C18A C10A 120.0
C14A C18A C10A 120.0
C18A N3A C17A 120.0
N3A C17A C16A 120.0
N3A C17A C2D 117.6(9)
C16A C17A C2D 122.4(9)
C15A C16A C17A 120.0
C15A C16A H16A 120.0
C17A C16A H16A 120.0
C16A C15A C14A 120.0
C16A C15A O1_2 120.7(5)
C14A C15A O1_2 119.2(5)
O10D C10D N10D 128.2(15)
O10D C10D C24C 114.4(14)
N10D C10D C24C 117.3(16)
O11D C11D N11D 122.6(13)
O11D C11D C33C 123.3(16)
N11D C11D C33C 114.0(14)
O12D C12D N12D 126.8(14)
O12D C12D C42C 117.1(14)
N12D C12D C42C 116.0(14)
C14B C13B C12B 120.0
C14B C13B H13B 120.0
C12B C13B H13B 120.0
N4B C14B C13B 120.0
N4B C14B C7D 119.8(14)
C13B C14B C7D 120.1(14)
C14B N4B C10B 120.0
C11B C10B N4B 120.0
C11B C10B C9B 125.6(12)
N4B C10B C9B 114.3(12)
C12B C11B C10B 120.0
C12B C11B H11B 120.0
C10B C11B H11B 120.0
C11B C12B C13B 120.0
C11B C12B H12B 120.0
C13B C12B H12B 120.0
C19C C18C N9D 120.1(13)
C19C C18C C23C 116.8(13)
N9D C18C C23C 123.1(12)
N2D C19A C20A 123.6(12)
N2D C19A C27A 117.4(13)
C20A C19A C27A 119.0(13)
C20C C19C C18C 126.1(14)
C20C C19C F2C 117.9(12)
C18C C19C F2C 116.0(13)
C21A C20A C19A 119.1(13)
C21A C20A H20A 120.5
C19A C20A H20A 120.5
C19C C20C C21C 118.3(13)
C19C C20C N10D 117.0(13)
C21C C20C N10D 124.5(12)
C20A C21A C22A 122.9(13)
C20A C21A H21A 118.6
C22A C21A H21A 118.6
C20C C21C C22C 117.8(12)
C20C C21C H21C 121.1
C22C C21C H21C 121.1
C21A C22A C23A 117.2(13)
C21A C22A H22A 121.4
C23A C22A H22A 121.4
C21C C22C C23C 123.0(12)
C21C C22C H22C 118.5
C23C C22C H22C 118.5
C27A C23A C22A 122.9(14)
C27A C23A C24A 117.7(13)
C22A C23A C24A 119.2(13)
C18C C23C C22C 118.0(12)
C18C C23C H23C 121.0
C22C C23C H23C 121.0
O1_3 C24A C25A 123.2(13)
O1_3 C24A C23A 117.5(12)
C25A C24A C23A 119.3(12)
C24A C25A C26A 118.6(12)
C24A C25A H25A 120.7
C26A C25A H25A 120.7
N4A C26A C25A 124.1(11)
N4A C26A C3D 119.9(13)
C25A C26A C3D 116.0(12)
C23A C27A N4A 124.5(13)
C23A C27A C19A 118.8(13)
N4A C27A C19A 116.6(12)
C29A C28A C33A 116.7(13)
C29A C28A N3D 119.7(13)
C33A C28A N3D 123.6(12)
C30A C29A C28A 127.3(15)
C30A C29A F1A 115.8(13)
C28A C29A F1A 117.0(12)
C29A C30A N4D 120.6(13)
C29A C30A C31A 114.9(14)
N4D C30A C31A 124.5(12)
C32A C31A C30A 119.5(13)
C32A C31A H31A 120.3
C30A C31A H31A 120.3
C33A C32A C31A 124.6(13)
C33A C32A H32A 117.7
C31A C32A H32A 117.7
C32A C33A C28A 117.0(13)
C32A C33A H33A 121.5
C28A C33A H33A 121.5
C6A O1_1 C1_1 118.0(8)
O1_1 C1_1 C2_1 110.4(9)
O1_1 C1_1 H1A_1 109.6
C2_1 C1_1 H1A_1 109.6
O1_1 C1_1 H1B_1 109.6
C2_1 C1_1 H1B_1 109.6
H1A_1 C1_1 H1B_1 108.1
C4_1 C2_1 C1_1 109.1(12)
C4_1 C2_1 C3_1 111.7(9)
C1_1 C2_1 C3_1 114.6(10)
C4_1 C2_1 H2_1 107.0
C1_1 C2_1 H2_1 107.0
C3_1 C2_1 H2_1 107.0
C2_1 C4_1 H4A_1 109.5
C2_1 C4_1 H4B_1 109.5
H4A_1 C4_1 H4B_1 109.5
C2_1 C4_1 H4C_1 109.5
H4A_1 C4_1 H4C_1 109.5
H4B_1 C4_1 H4C_1 109.5
C2_1 C3_1 H3A_1 109.5
C2_1 C3_1 H3B_1 109.5
H3A_1 C3_1 H3B_1 109.5
C2_1 C3_1 H3C_1 109.5
H3A_1 C3_1 H3C_1 109.5
H3B_1 C3_1 H3C_1 109.5
C15A O1_2 C1_2 119.1(7)
O1_2 C1_2 C2_2 107.0(8)
O1_2 C1_2 H1A_2 110.3
C2_2 C1_2 H1A_2 110.3
O1_2 C1_2 H1B_2 110.3
C2_2 C1_2 H1B_2 110.3
H1A_2 C1_2 H1B_2 108.6
C1_2 C2_2 C4_2 111.6(9)
C1_2 C2_2 C3_2 109.9(8)
C4_2 C2_2 C3_2 110.7(8)
C1_2 C2_2 H2_2 108.2
C4_2 C2_2 H2_2 108.2
C3_2 C2_2 H2_2 108.2
C2_2 C4_2 H4A_2 109.5
C2_2 C4_2 H4B_2 109.5
H4A_2 C4_2 H4B_2 109.5
C2_2 C4_2 H4C_2 109.5
H4A_2 C4_2 H4C_2 109.5
H4B_2 C4_2 H4C_2 109.5
C2_2 C3_2 H3A_2 109.5
C2_2 C3_2 H3B_2 109.5
H3A_2 C3_2 H3B_2 109.5
C2_2 C3_2 H3C_2 109.5
H3A_2 C3_2 H3C_2 109.5
H3B_2 C3_2 H3C_2 109.5
C24A O1_3 C1_3 120.2(10)
O1_3 C1_3 C2_3 111.4(9)
O1_3 C1_3 H1A_3 109.3
C2_3 C1_3 H1A_3 109.3
O1_3 C1_3 H1B_3 109.3
C2_3 C1_3 H1B_3 109.3
H1A_3 C1_3 H1B_3 108.0
C3_3 C2_3 C1_3 110.4(10)
C3_3 C2_3 C4_3 110.2(9)
C1_3 C2_3 C4_3 105.9(10)
C3_3 C2_3 H2_3 110.1
C1_3 C2_3 H2_3 110.1
C4_3 C2_3 H2_3 110.1
C2_3 C4_3 H4A_3 109.5
C2_3 C4_3 H4B_3 109.5
H4A_3 C4_3 H4B_3 109.5
C2_3 C4_3 H4C_3 109.5
H4A_3 C4_3 H4C_3 109.5
H4B_3 C4_3 H4C_3 109.5
C2_3 C3_3 H3A_3 109.5
C2_3 C3_3 H3B_3 109.5
H3A_3 C3_3 H3B_3 109.5
C2_3 C3_3 H3C_3 109.5
H3A_3 C3_3 H3C_3 109.5
H3B_3 C3_3 H3C_3 109.5
C36A O1_4 C1_4 119.6(7)
O1_4 C1_4 C2_4 111.0(8)
O1_4 C1_4 H1A_4 109.4
C2_4 C1_4 H1A_4 109.4
O1_4 C1_4 H1B_4 109.4
C2_4 C1_4 H1B_4 109.4
H1A_4 C1_4 H1B_4 108.0
C4_4 C2_4 C1_4 107.9(10)
C4_4 C2_4 C3_4 110.4(8)
C1_4 C2_4 C3_4 109.2(9)
C4_4 C2_4 H2_4 109.8
C1_4 C2_4 H2_4 109.8
C3_4 C2_4 H2_4 109.8
C2_4 C4_4 H4A_4 109.5
C2_4 C4_4 H4B_4 109.5
H4A_4 C4_4 H4B_4 109.5
C2_4 C4_4 H4C_4 109.5
H4A_4 C4_4 H4C_4 109.5
H4B_4 C4_4 H4C_4 109.5
C2_4 C3_4 H3A_4 109.5
C2_4 C3_4 H3B_4 109.5
H3A_4 C3_4 H3B_4 109.5
C2_4 C3_4 H3C_4 109.5
H3A_4 C3_4 H3C_4 109.5
H3B_4 C3_4 H3C_4 109.5
C44A O1_5 C1_5 122.2(6)
O1_5 C1_5 C2_5 109.3(7)
O1_5 C1_5 H1A_5 109.8
C2_5 C1_5 H1A_5 109.8
O1_5 C1_5 H1B_5 109.8
C2_5 C1_5 H1B_5 109.8
H1A_5 C1_5 H1B_5 108.3
C1_5 C2_5 C4_5 114.3(9)
C1_5 C2_5 C3_5 109.5(8)
C4_5 C2_5 C3_5 109.7(7)
C1_5 C2_5 H2_5 107.7
C4_5 C2_5 H2_5 107.7
C3_5 C2_5 H2_5 107.7
C2_5 C4_5 H4A_5 109.5
C2_5 C4_5 H4B_5 109.5
H4A_5 C4_5 H4B_5 109.5
C2_5 C4_5 H4C_5 109.5
H4A_5 C4_5 H4C_5 109.5
H4B_5 C4_5 H4C_5 109.5
C2_5 C3_5 H3A_5 109.5
C2_5 C3_5 H3B_5 109.5
H3A_5 C3_5 H3B_5 109.5
C2_5 C3_5 H3C_5 109.5
H3A_5 C3_5 H3C_5 109.5
H3B_5 C3_5 H3C_5 109.5
C5C O1_6 C1_6 122.4(10)
O1_6 C1_6 C2_6 103.5(11)
O1_6 C1_6 H1A_6 111.1
C2_6 C1_6 H1A_6 111.1
O1_6 C1_6 H1B_6 111.1
C2_6 C1_6 H1B_6 111.1
H1A_6 C1_6 H1B_6 109.0
C3_6 C2_6 C4_6 111.9(11)
C3_6 C2_6 C1_6 104.9(12)
C4_6 C2_6 C1_6 108.6(15)
C3_6 C2_6 H2_6 110.4
C4_6 C2_6 H2_6 110.4
C1_6 C2_6 H2_6 110.4
C2_6 C3_6 H3A_6 109.5
C2_6 C3_6 H3B_6 109.5
H3A_6 C3_6 H3B_6 109.5
C2_6 C3_6 H3C_6 109.5
H3A_6 C3_6 H3C_6 109.5
H3B_6 C3_6 H3C_6 109.5
C2_6 C4_6 H4A_6 109.5
C2_6 C4_6 H4B_6 109.5
H4A_6 C4_6 H4B_6 109.5
C2_6 C4_6 H4C_6 109.5
H4A_6 C4_6 H4C_6 109.5
H4B_6 C4_6 H4C_6 109.5
C13C O1_7 C1_7 119.1(8)
O1_7 C1_7 C2_7 110.0(9)
O1_7 C1_7 H1A_7 109.7
C2_7 C1_7 H1A_7 109.7
O1_7 C1_7 H1B_7 109.7
C2_7 C1_7 H1B_7 109.7
H1A_7 C1_7 H1B_7 108.2
C4_7 C2_7 C3_7 113.1(11)
C4_7 C2_7 C1_7 114.6(16)
C3_7 C2_7 C1_7 109.8(11)
C4_7 C2_7 H2_7 106.2
C3_7 C2_7 H2_7 106.2
C1_7 C2_7 H2_7 106.2
C2_7 C4_7 H4A_7 109.5
C2_7 C4_7 H4B_7 109.5
H4A_7 C4_7 H4B_7 109.5
C2_7 C4_7 H4C_7 109.5
H4A_7 C4_7 H4C_7 109.5
H4B_7 C4_7 H4C_7 109.5
C2_7 C3_7 H3A_7 109.5
C2_7 C3_7 H3B_7 109.5
H3A_7 C3_7 H3B_7 109.5
C2_7 C3_7 H3C_7 109.5
H3A_7 C3_7 H3C_7 109.5
H3B_7 C3_7 H3C_7 109.5
C26C O1_8 C1_8 121.7(9)
O1_8 C1_8 C2_8 111.5(9)
O1_8 C1_8 H1A_8 109.3
C2_8 C1_8 H1A_8 109.3
O1_8 C1_8 H1B_8 109.3
C2_8 C1_8 H1B_8 109.3
H1A_8 C1_8 H1B_8 108.0
C3_8 C2_8 C4_8 111.9(9)
C3_8 C2_8 C1_8 105.4(11)
C4_8 C2_8 C1_8 105.1(10)
C3_8 C2_8 H2_8 111.4
C4_8 C2_8 H2_8 111.4
C1_8 C2_8 H2_8 111.4
C2_8 C4_8 H4A_8 109.5
C2_8 C4_8 H4B_8 109.5
H4A_8 C4_8 H4B_8 109.5
C2_8 C4_8 H4C_8 109.5
H4A_8 C4_8 H4C_8 109.5
H4B_8 C4_8 H4C_8 109.5
C2_8 C3_8 H3A_8 109.5
C2_8 C3_8 H3B_8 109.5
H3A_8 C3_8 H3B_8 109.5
C2_8 C3_8 H3C_8 109.5
H3A_8 C3_8 H3C_8 109.5
H3B_8 C3_8 H3C_8 109.5
C35C O1_9 C1_9 119.2(7)
O1_9 C1_9 C2_9 107.0(8)
O1_9 C1_9 H1A_9 110.3
C2_9 C1_9 H1A_9 110.3
O1_9 C1_9 H1B_9 110.3
C2_9 C1_9 H1B_9 110.3
H1A_9 C1_9 H1B_9 108.6
C1_9 C2_9 C3_9 112.4(9)
C1_9 C2_9 C4_9 110.2(8)
C3_9 C2_9 C4_9 111.3(8)
C1_9 C2_9 H2_9 107.6
C3_9 C2_9 H2_9 107.6
C4_9 C2_9 H2_9 107.6
C2_9 C4_9 H4A_9 109.5
C2_9 C4_9 H4B_9 109.5
H4A_9 C4_9 H4B_9 109.5
C2_9 C4_9 H4C_9 109.5
H4A_9 C4_9 H4C_9 109.5
H4B_9 C4_9 H4C_9 109.5
C2_9 C3_9 H3A_9 109.5
C2_9 C3_9 H3B_9 109.5
H3A_9 C3_9 H3B_9 109.5
C2_9 C3_9 H3C_9 109.5
H3A_9 C3_9 H3C_9 109.5
H3B_9 C3_9 H3C_9 109.5
C44C O1_10 C1_10 121.7(9)
O1_10 C1_10 C2_10 109.8(10)
O1_10 C1_10 H1A_10 109.7
C2_10 C1_10 H1A_10 109.7
O1_10 C1_10 H1B_10 109.7
C2_10 C1_10 H1B_10 109.7
H1A_10 C1_10 H1B_10 108.2
C3_10 C2_10 C4_10 113.0(10)
C3_10 C2_10 C1_10 112.4(13)
C4_10 C2_10 C1_10 105.7(11)
C3_10 C2_10 H2_10 108.5
C4_10 C2_10 H2_10 108.5
C1_10 C2_10 H2_10 108.5
C2_10 C3_10 H3A_10 109.5
C2_10 C3_10 H3B_10 109.5
H3A_10 C3_10 H3B_10 109.5
C2_10 C3_10 H3C_10 109.5
H3A_10 C3_10 H3C_10 109.5
H3B_10 C3_10 H3C_10 109.5
C2_10 C4_10 H4A_10 109.5
C2_10 C4_10 H4B_10 109.5
H4A_10 C4_10 H4B_10 109.5
C2_10 C4_10 H4C_10 109.5
H4A_10 C4_10 H4C_10 109.5
H4B_10 C4_10 H4C_10 109.5
Cl1_11 C9_11 Cl3_11 111.2(5)
Cl1_11 C9_11 Cl2_11 109.6(5)
Cl3_11 C9_11 Cl2_11 109.2(5)
Cl1_11 C9_11 H9_11 108.9
Cl3_11 C9_11 H9_11 108.9
Cl2_11 C9_11 H9_11 108.9
Cl3_13 C9_13 Cl2_13 110.5(5)
Cl3_13 C9_13 Cl1_13 109.5(5)
Cl2_13 C9_13 Cl1_13 111.5(5)
Cl3_13 C9_13 H9_13 108.4
Cl2_13 C9_13 H9_13 108.4
Cl1_13 C9_13 H9_13 108.4
Cl2_14 C9_14 Cl3_14 110.4(6)
Cl2_14 C9_14 Cl1_14 108.2(6)
Cl3_14 C9_14 Cl1_14 111.4(6)
Cl2_14 C9_14 H9_14 108.9
Cl3_14 C9_14 H9_14 108.9
Cl1_14 C9_14 H9_14 108.9
Cl1_15 C9_15 Cl3_15 109.3(6)
Cl1_15 C9_15 Cl2_15 110.1(6)
Cl3_15 C9_15 Cl2_15 111.5(6)
Cl1_15 C9_15 H9_15 108.6
Cl3_15 C9_15 H9_15 108.6
Cl2_15 C9_15 H9_15 108.6
Cl1_17 C9_17 Cl2_17 114.1(7)
Cl1_17 C9_17 Cl3_17 106.7(7)
Cl2_17 C9_17 Cl3_17 107.7(7)
Cl1_17 C9_17 H9_17 109.4
Cl2_17 C9_17 H9_17 109.4
Cl3_17 C9_17 H9_17 109.4
Cl1_20 C9_20 Cl2_20 108.6(9)
Cl1_20 C9_20 Cl3_20 110.3(10)
Cl2_20 C9_20 Cl3_20 112.1(10)
Cl1_20 C9_20 H9_20 108.6
Cl2_20 C9_20 H9_20 108.6
Cl3_20 C9_20 H9_20 108.6

loop_
_geom_bond_atom_site_label_1
_geom_bond_atom_site_label_2
_geom_bond_distance
O1F C1F 1.186(13)
O2F C1F 1.298(14)
O2F H2F 0.9543
O3F C4F 1.176(14)
O4F C4F 1.313(15)
O4F H4F 0.9602
O5F C2F 1.4504(11)
O5F H5F 1.0132
F1C C17C 1.267(11)
C17C C9C 1.3900
C17C C16C 1.3900
C9C C10C 1.3900
C9C N17C 1.3900
C9C N8D 1.400(12)
C10C C11C 1.3900
C10C H10C 0.9500
C11C C12C 1.3900
C11C H11C 0.9500
C12C C16C 1.3900
C12C C13C 1.3900
C16C N3C 1.3900
C16C N17C 1.3900
N3C C15C 1.3900
C15C C14C 1.3900
C15C C9D 1.411(16)
C14C C13C 1.3900
C14C H14C 0.9500
C13C O1_7 1.363(10)
N6A C40A 1.367(12)
N6A C41A 1.395(12)
O6F C3F 1.4502(11)
O6F H6F 0.9943
F1C' C6A' 1.307(13)
C1F C2F 1.513(16)
C2F C3F 1.511(14)
C2F H2FA 1.0000
C2F H1 0.9900
C2F H2FB 0.9900
C3F C4F 1.536(18)
C3F H3FA 0.9900
C3F H3FB 0.9900
C3F H3F 1.0000
F1A C29A 1.393(13)
F2C C19C 1.371(13)
O1A N1A 1.173(11)
O1C N7C 1.223(14)
O1D C1D 1.259(14)
O2A N1A 1.242(12)
O2C N7C 1.247(13)
O2D C2D 1.222(14)
O3D C3D 1.179(14)
O4D C4D 1.253(14)
O5D C5D 1.214(14)
O6D C6D 1.163(15)
O7D C7D 1.228(15)
O8D C8D 1.197(15)
O9D C9D 1.239(14)
O10D C10D 1.234(15)
O11D C11D 1.195(15)
O12D C12D 1.249(15)
N1A C1A 1.483(13)
N1C C1C 1.3900
N1C C8C 1.3900
C1C N7D 1.355(11)
C1C C2C 1.3900
C2C C3C 1.3900
C2C H2C 0.9500
C3C C4C 1.3900
C3C H3C 0.9500
C4C C8C 1.3900
C4C C5C 1.3900
C8C N2C 1.3900
N2C C7C 1.3900
C7C C6C 1.3900
C7C C8D 1.476(17)
C6C C5C 1.3900
C6C H6C 0.9500
C5C O1_6 1.394(12)
N1D C1D 1.304(14)
N1D C10A 1.423(11)
N1D H1D 0.8800
N2D C2D 1.381(15)
N2D C19A 1.400(14)
N2D H2D 0.8800
N3D C3D 1.347(14)
N3D C28A 1.426(13)
N3D H3D 0.8800
N4A C26A 1.355(13)
N4A C27A 1.396(13)
N4C C24C 1.3900
N4C C32C 1.3900
C24C C25C 1.3900
C24C C10D 1.485(15)
C25C C26C 1.3900
C25C H25C 0.9500
C26C O1_8 1.349(10)
C26C C27C 1.3900
C27C C32C 1.3900
C27C C28C 1.3900
C32C C31C 1.3900
C31C N11D 1.388(13)
C31C C30C 1.3900
C30C C29C 1.3900
C30C H30C 0.9500
C29C C28C 1.3900
C29C H29C 0.9500
C28C H28C 0.9500
N4D C4D 1.285(14)
N4D C30A 1.389(14)
N4D H4D 0.8800
N5A C34A 1.3900
N5A C41A 1.3900
C34A C35A 1.3900
C34A C4D 1.441(15)
C35A C36A 1.3900
C35A H35A 0.9500
C36A O1_4 1.359(9)
C36A C37A 1.3900
C37A C41A 1.3900
C37A C38A 1.3900
C41A C6A' 1.395(12)
C6A' C40A 1.367(12)
C40A C39A 1.3900
C40A N5D 1.397(11)
C39A C38A 1.3900
C39A H39A 0.9500
C38A H38A 0.9500
N5C C33C 1.3900
N5C C41C 1.3900
C33C C34C 1.3900
C33C C11D 1.459(13)
C34C C35C 1.3900
C34C H34C 0.9500
C35C O1_9 1.372(9)
C35C C36C 1.3900
C36C C41C 1.3900
C36C C37C 1.3900
C41C C40C 1.3900
C40C C39C 1.3900
C40C N12D 1.435(11)
C39C C38C 1.3900
C39C H39C 0.9500
C38C C37C 1.3900
C38C H38C 0.9500
C37C H37C 0.9500
N5D C5D 1.324(14)
N5D H5D 0.8800
N6C C42C 1.3900
N6C C50C 1.3900
C42C C43C 1.3900
C42C C12D 1.467(15)
C43C C44C 1.3900
C43C H43C 0.9500
C44C O1_10 1.362(10)
C44C C45C 1.3900
C45C C50C 1.3900
C45C C46C 1.3900
C50C C49C 1.3900
C49C C48C 1.3900
C49C N7C 1.451(2)
C48C C47C 1.3900
C48C H48C 0.9500
C47C C46C 1.3900
C47C H47C 0.9500
C46C H46C 0.9500
N6D C48A 1.337(10)
N6D C6D 1.400(15)
N6D H6D 0.8800
N7A C42A 1.3900
N7A C49A 1.3900
C42A C43A 1.3900
C42A C5D 1.450(13)
C43A C44A 1.3900
C43A H43A 0.9500
C44A O1_5 1.360(8)
C44A C45A 1.3900
C45A C49A 1.3900
C45A C46A 1.3900
C49A N8A 1.3900
N8A C48A 1.3900
C48A C47A 1.3900
C47A C46A 1.3900
C47A H47A 0.9500
C46A H46A 0.9500
N7D C7D 1.333(15)
N7D H7D 0.8800
N8D C8D 1.363(15)
N8D H8D 0.8800
N9D C9D 1.321(15)
N9D C18C 1.375(13)
N9D H9D 0.8800
N10D C10D 1.305(15)
N10D C20C 1.396(13)
N10D H10D 0.8800
N11D C11D 1.384(15)
N11D H11D 0.8800
N12D C12D 1.327(15)
N12D H12D 0.8800
C1A C2A 1.3900
C1A C9A 1.3900
C2A C3A 1.3900
C2A H2A 0.9500
C3A C4A 1.3900
C3A H3A 0.9500
C4A C5A 1.3900
C4A H4A 0.9500
C5A C9A 1.3900
C5A C6A 1.3900
C9A N2A 1.3900
N2A C8A 1.3900
C8A C7A 1.3900
C8A C1D 1.464(14)
C7A C6A 1.3900
C7A H7A 0.9500
C6A O1_1 1.380(9)
C2D C17A 1.417(14)
C3D C26A 1.510(2)
C4B C5B 1.3900
C4B C3B 1.3900
C4B H4B 0.9500
C5B N1B 1.3900
C5B C6B 1.423(9)
N1B C1B 1.3900
C1B C2B 1.3900
C1B C6D 1.455(14)
C2B C3B 1.3900
C2B H2B 0.9500
C3B H3B 0.9500
C7D C14B 1.446(15)
C9B C8B 1.3900
C9B N3B 1.3900
C9B C10B 1.394(9)
C8B C7B 1.3900
C8B H8B 0.9500
C7B C6B 1.3900
C7B H7B 0.9500
C6B N2B 1.3900
N2B N3B 1.3900
C10A C11A 1.3900
C10A C18A 1.3900
C11A C12A 1.3900
C11A H11A 0.9500
C12A C13A 1.3900
C12A H12A 0.9500
C13A C14A 1.3900
C13A H13A 0.9500
C14A C18A 1.3900
C14A C15A 1.3900
C18A N3A 1.3900
N3A C17A 1.3900
C17A C16A 1.3900
C16A C15A 1.3900
C16A H16A 0.9500
C15A O1_2 1.399(9)
C13B C14B 1.3900
C13B C12B 1.3900
C13B H13B 0.9500
C14B N4B 1.3900
N4B C10B 1.3900
C10B C11B 1.3900
C11B C12B 1.3900
C11B H11B 0.9500
C12B H12B 0.9500
C18C C19C 1.370(15)
C18C C23C 1.400(14)
C19A C20A 1.409(15)
C19A C27A 1.427(15)
C19C C20C 1.360(15)
C20A C21A 1.366(14)
C20A H20A 0.9500
C20C C21C 1.386(15)
C21A C22A 1.386(14)
C21A H21A 0.9500
C21C C22C 1.391(14)
C21C H21C 0.9500
C22A C23A 1.390(15)
C22A H22A 0.9500
C22C C23C 1.410(14)
C22C H22C 0.9500
C23A C27A 1.360(15)
C23A C24A 1.430(15)
C23C H23C 0.9500
C24A O1_3 1.352(12)
C24A C25A 1.390(14)
C25A C26A 1.391(15)
C25A H25A 0.9500
C28A C29A 1.380(15)
C28A C33A 1.416(14)
C29A C30A 1.342(15)
C30A C31A 1.406(14)
C31A C32A 1.373(14)
C31A H31A 0.9500
C32A C33A 1.349(13)
C32A H32A 0.9500
C33A H33A 0.9500
O1_1 C1_1 1.427(8)
C1_1 C2_1 1.5101(11)
C1_1 H1A_1 0.9900
C1_1 H1B_1 0.9900
C2_1 C4_1 1.5098(11)
C2_1 C3_1 1.5101(11)
C2_1 H2_1 1.0000
C4_1 H4A_1 0.9800
C4_1 H4B_1 0.9800
C4_1 H4C_1 0.9800
C3_1 H3A_1 0.9800
C3_1 H3B_1 0.9800
C3_1 H3C_1 0.9800
O1_2 C1_2 1.447(8)
C1_2 C2_2 1.5099(11)
C1_2 H1A_2 0.9900
C1_2 H1B_2 0.9900
C2_2 C4_2 1.5101(11)
C2_2 C3_2 1.5102(11)
C2_2 H2_2 1.0000
C4_2 H4A_2 0.9800
C4_2 H4B_2 0.9800
C4_2 H4C_2 0.9800
C3_2 H3A_2 0.9800
C3_2 H3B_2 0.9800
C3_2 H3C_2 0.9800
O1_3 C1_3 1.416(8)
C1_3 C2_3 1.5100(11)
C1_3 H1A_3 0.9900
C1_3 H1B_3 0.9900
C2_3 C3_3 1.5100(11)
C2_3 C4_3 1.5102(11)
C2_3 H2_3 1.0000
C4_3 H4A_3 0.9800
C4_3 H4B_3 0.9800
C4_3 H4C_3 0.9800
C3_3 H3A_3 0.9800
C3_3 H3B_3 0.9800
C3_3 H3C_3 0.9800
O1_4 C1_4 1.426(8)
C1_4 C2_4 1.5101(11)
C1_4 H1A_4 0.9900
C1_4 H1B_4 0.9900
C2_4 C4_4 1.5099(11)
C2_4 C3_4 1.5102(11)
C2_4 H2_4 1.0000
C4_4 H4A_4 0.9800
C4_4 H4B_4 0.9800
C4_4 H4C_4 0.9800
C3_4 H3A_4 0.9800
C3_4 H3B_4 0.9800
C3_4 H3C_4 0.9800
O1_5 C1_5 1.444(7)
C1_5 C2_5 1.5100(11)
C1_5 H1A_5 0.9900
C1_5 H1B_5 0.9900
C2_5 C4_5 1.5102(11)
C2_5 C3_5 1.5103(11)
C2_5 H2_5 1.0000
C4_5 H4A_5 0.9800
C4_5 H4B_5 0.9800
C4_5 H4C_5 0.9800
C3_5 H3A_5 0.9800
C3_5 H3B_5 0.9800
C3_5 H3C_5 0.9800
O1_6 C1_6 1.415(9)
C1_6 C2_6 1.5104(11)
C1_6 H1A_6 0.9900
C1_6 H1B_6 0.9900
C2_6 C3_6 1.5101(11)
C2_6 C4_6 1.5102(11)
C2_6 H2_6 1.0000
C3_6 H3A_6 0.9800
C3_6 H3B_6 0.9800
C3_6 H3C_6 0.9800
C4_6 H4A_6 0.9800
C4_6 H4B_6 0.9800
C4_6 H4C_6 0.9800
O1_7 C1_7 1.425(8)
C1_7 C2_7 1.5105(11)
C1_7 H1A_7 0.9900
C1_7 H1B_7 0.9900
C2_7 C4_7 1.5099(11)
C2_7 C3_7 1.5100(11)
C2_7 H2_7 1.0000
C4_7 H4A_7 0.9800
C4_7 H4B_7 0.9800
C4_7 H4C_7 0.9800
C3_7 H3A_7 0.9800
C3_7 H3B_7 0.9800
C3_7 H3C_7 0.9800
O1_8 C1_8 1.415(8)
C1_8 C2_8 1.5101(11)
C1_8 H1A_8 0.9900
C1_8 H1B_8 0.9900
C2_8 C3_8 1.5099(11)
C2_8 C4_8 1.5101(11)
C2_8 H2_8 1.0000
C4_8 H4A_8 0.9800
C4_8 H4B_8 0.9800
C4_8 H4C_8 0.9800
C3_8 H3A_8 0.9800
C3_8 H3B_8 0.9800
C3_8 H3C_8 0.9800
O1_9 C1_9 1.417(8)
C1_9 C2_9 1.5099(11)
C1_9 H1A_9 0.9900
C1_9 H1B_9 0.9900
C2_9 C3_9 1.5103(11)
C2_9 C4_9 1.5102(11)
C2_9 H2_9 1.0000
C4_9 H4A_9 0.9800
C4_9 H4B_9 0.9800
C4_9 H4C_9 0.9800
C3_9 H3A_9 0.9800
C3_9 H3B_9 0.9800
C3_9 H3C_9 0.9800
O1_10 C1_10 1.455(8)
C1_10 C2_10 1.5103(11)
C1_10 H1A_10 0.9900
C1_10 H1B_10 0.9900
C2_10 C3_10 1.5099(11)
C2_10 C4_10 1.5101(11)
C2_10 H2_10 1.0000
C3_10 H3A_10 0.9800
C3_10 H3B_10 0.9800
C3_10 H3C_10 0.9800
C4_10 H4A_10 0.9800
C4_10 H4B_10 0.9800
C4_10 H4C_10 0.9800
Cl1_11 C9_11 1.715(8)
Cl3_11 C9_11 1.768(8)
Cl2_11 C9_11 1.769(8)
C9_11 H9_11 1.0000
Cl1_13 C9_13 1.773(8)
Cl3_13 C9_13 1.747(8)
Cl2_13 C9_13 1.753(8)
C9_13 H9_13 1.0000
Cl1_14 C9_14 1.751(8)
Cl3_14 C9_14 1.743(8)
Cl2_14 C9_14 1.743(8)
C9_14 H9_14 1.0000
Cl1_15 C9_15 1.700(8)
Cl3_15 C9_15 1.760(8)
Cl2_15 C9_15 1.770(8)
C9_15 H9_15 1.0000
Cl1_17 C9_17 1.736(9)
Cl2_17 C9_17 1.743(9)
Cl3_17 C9_17 1.770(9)
C9_17 H9_17 1.0000
C9_20 Cl1_20 1.743(10)
C9_20 Cl2_20 1.749(10)
C9_20 Cl3_20 1.755(10)
C9_20 H9_20 1.0000

loop_
_geom_hbond_atom_site_label_D
_geom_hbond_atom_site_label_H
_geom_hbond_atom_site_label_A
_geom_hbond_distance_DH
_geom_hbond_distance_HA
_geom_hbond_distance_DA
_geom_hbond_angle_DHA
O5F H5F O2F 1.01 2.25 2.627(16) 100.0
O2F H2F N8A 0.95 1.92 2.860(10) 166.2
O4F H4F N1C 0.96 1.87 2.791(11) 159.0
O5F H5F N6A 1.01 2.48 3.389(19) 149.5
O6F H6F O4F 0.99 2.08 2.653(18) 114.4
N6D H6D O1F 0.88 2.24 3.098(13) 163.5
N7D H7D O3F 0.88 2.24 3.088(15) 160.6
C8B H8B O3F 0.95 2.25 3.198(10) 176.8
C7B H7B O1F 0.95 2.31 3.262(9) 178.8

loop_
_geom_torsion_atom_site_label_1
_geom_torsion_atom_site_label_2
_geom_torsion_atom_site_label_3
_geom_torsion_atom_site_label_4
_geom_torsion
F1C C17C C9C C10C 175.7(8)
C16C C17C C9C C10C 0.0
F1C C17C C9C N8D -11.0(8)
C16C C17C C9C N8D 173.3(6)
N17C C9C C10C C11C 0.0
C17C C9C C10C C11C 0.0
N8D C9C C10C C11C -171.8(7)
C9C C10C C11C C12C 0.0
C10C C11C C12C C16C 0.0
C10C C11C C12C C13C 180.0
C11C C12C C16C N3C 180.0
C13C C12C C16C N3C 0.0
C11C C12C C16C N17C 0.0
C13C C12C C16C N17C 180.0
C11C C12C C16C C17C 0.0
C13C C12C C16C C17C 180.0
F1C C17C C16C N3C 3.9(7)
C9C C17C C16C N3C 180.0
F1C C17C C16C C12C -176.1(7)
C9C C17C C16C C12C 0.0
C12C C16C N3C C15C 0.0
N17C C16C N3C C15C 180.0
C17C C16C N3C C15C 180.0
C16C N3C C15C C14C 0.0
C16C N3C C15C C9D 180.0(7)
N3C C15C C14C C13C 0.0
C9D C15C C14C C13C 180.0(8)
C15C C14C C13C O1_7 -176.5(6)
C15C C14C C13C C12C 0.0
C11C C12C C13C O1_7 -3.4(6)
C16C C12C C13C O1_7 176.6(6)
C11C C12C C13C C14C 180.0
C16C C12C C13C C14C 0.0
C10C C9C N17C C16C 0.0
N8D C9C N17C C16C 173.3(6)
N3C C16C N17C C9C 180.0
C12C C16C N17C C9C 0.0
O1F C1F C2F O5F -156.8(13)
O2F C1F C2F O5F 20.0(17)
O1F C1F C2F C3F 78.8(16)
O2F C1F C2F C3F -104.4(12)
C1F C2F C3F O6F 76.2(14)
O5F C2F C3F C4F 72.7(14)
C1F C2F C3F C4F -162.4(12)
O6F C3F C4F O3F -159.5(15)
C2F C3F C4F O3F 81.1(16)
O6F C3F C4F O4F 16.3(17)
C2F C3F C4F O4F -103.2(12)
C8C N1C C1C N7D 175.3(6)
C8C N1C C1C C2C 0.0
N7D C1C C2C C3C -174.3(7)
N1C C1C C2C C3C 0.0
C1C C2C C3C C4C 0.0
C2C C3C C4C C8C 0.0
C2C C3C C4C C5C 180.0
C3C C4C C8C N2C 180.0
C5C C4C C8C N2C 0.0
C3C C4C C8C N1C 0.0
C5C C4C C8C N1C 180.0
C1C N1C C8C C4C 0.0
C1C N1C C8C N2C 180.0
C4C C8C N2C C7C 0.0
N1C C8C N2C C7C 180.0
C8C N2C C7C C6C 0.0
C8C N2C C7C C8D 179.3(7)
N2C C7C C6C C5C 0.0
C8D C7C C6C C5C -179.2(8)
C7C C6C C5C C4C 0.0
C7C C6C C5C O1_6 -176.8(7)
C3C C4C C5C C6C 180.0
C8C C4C C5C C6C 0.0
C3C C4C C5C O1_6 -3.2(7)
C8C C4C C5C O1_6 176.8(7)
C32C N4C C24C C25C 0.0
C32C N4C C24C C10D -177.8(6)
N4C C24C C25C C26C 0.0
C10D C24C C25C C26C 177.5(7)
C24C C25C C26C O1_8 -177.1(6)
C24C C25C C26C C27C 0.0
O1_8 C26C C27C C32C 177.0(6)
C25C C26C C27C C32C 0.0
O1_8 C26C C27C C28C -3.0(6)
C25C C26C C27C C28C 180.0
C26C C27C C32C C31C 180.0
C28C C27C C32C C31C 0.0
C26C C27C C32C N4C 0.0
C28C C27C C32C N4C 180.0
C24C N4C C32C C27C 0.0
C24C N4C C32C C31C 180.0
C27C C32C C31C N11D 176.0(6)
N4C C32C C31C N11D -4.0(6)
C27C C32C C31C C30C 0.0
N4C C32C C31C C30C 180.0
N11D C31C C30C C29C -175.8(7)
C32C C31C C30C C29C 0.0
C31C C30C C29C C28C 0.0
C30C C29C C28C C27C 0.0
C32C C27C C28C C29C 0.0
C26C C27C C28C C29C 180.0
C41A N5A C34A C35A 0.0
C41A N5A C34A C4D 178.6(7)
N5A C34A C35A C36A 0.0
C4D C34A C35A C36A -178.3(8)
C34A C35A C36A O1_4 -172.5(6)
C34A C35A C36A C37A 0.0
O1_4 C36A C37A C41A 172.5(6)
C35A C36A C37A C41A 0.0
O1_4 C36A C37A C38A -7.5(6)
C35A C36A C37A C38A 180.0
C36A C37A C41A C6A' -176.0(6)
C38A C37A C41A C6A' 4.0(6)
C36A C37A C41A N5A 0.0
C38A C37A C41A N5A 180.0
C36A C37A C41A N6A -176.0(6)
C38A C37A C41A N6A 4.0(6)
C34A N5A C41A C6A' 175.9(6)
C34A N5A C41A C37A 0.0
C34A N5A C41A N6A 175.9(6)
C40A N6A C41A C37A -8.3(12)
C40A N6A C41A N5A 175.8(6)
C37A C41A C6A' F1C' -177.5(8)
N5A C41A C6A' F1C' 6.6(12)
C37A C41A C6A' C40A -8.3(12)
N5A C41A C6A' C40A 175.8(6)
C41A N6A C40A C39A 8.4(12)
C41A N6A C40A N5D 178.8(7)
F1C' C6A' C40A C39A 176.5(9)
C41A C6A' C40A C39A 8.4(12)
F1C' C6A' C40A N5D -13.0(15)
C41A C6A' C40A N5D 178.8(7)
N6A C40A C39A C38A -4.1(6)
C6A' C40A C39A C38A -4.1(6)
N5D C40A C39A C38A -173.1(7)
C40A C39A C38A C37A 0.0
C36A C37A C38A C39A 180.0
C41A C37A C38A C39A 0.0
C41C N5C C33C C34C 0.0
C41C N5C C33C C11D -179.0(7)
N5C C33C C34C C35C 0.0
C11D C33C C34C C35C 178.9(7)
C33C C34C C35C O1_9 -176.4(6)
C33C C34C C35C C36C 0.0
O1_9 C35C C36C C41C 176.5(6)
C34C C35C C36C C41C 0.0
O1_9 C35C C36C C37C -3.5(6)
C34C C35C C36C C37C 180.0
C35C C36C C41C C40C 180.0
C37C C36C C41C C40C 0.0
C35C C36C C41C N5C 0.0
C37C C36C C41C N5C 180.0
C33C N5C C41C C36C 0.0
C33C N5C C41C C40C 180.0
C36C C41C C40C C39C 0.0
N5C C41C C40C C39C 180.0
C36C C41C C40C N12D 173.0(6)
N5C C41C C40C N12D -7.0(6)
C41C C40C C39C C38C 0.0
N12D C40C C39C C38C -172.3(6)
C40C C39C C38C C37C 0.0
C39C C38C C37C C36C 0.0
C35C C36C C37C C38C 180.0
C41C C36C C37C C38C 0.0
N6A C40A N5D C5D -176.7(11)
C6A' C40A N5D C5D -176.7(11)
C39A C40A N5D C5D -7.1(14)
C50C N6C C42C C43C 0.0
C50C N6C C42C C12D 168.8(7)
N6C C42C C43C C44C 0.0
C12D C42C C43C C44C -168.4(8)
C42C C43C C44C O1_10 -165.3(6)
C42C C43C C44C C45C 0.0
O1_10 C44C C45C C50C 165.4(6)
C43C C44C C45C C50C 0.0
O1_10 C44C C45C C46C -14.6(6)
C43C C44C C45C C46C 180.0
C46C C45C C50C C49C 0.0
C44C C45C C50C C49C 180.0
C46C C45C C50C N6C 180.0
C44C C45C C50C N6C 0.0
C42C N6C C50C C49C 180.0
C42C N6C C50C C45C 0.0
C45C C50C C49C C48C 0.0
N6C C50C C49C C48C 180.0
C45C C50C C49C N7C 180.0
N6C C50C C49C N7C 0.0
C50C C49C C48C C47C 0.0
N7C C49C C48C C47C -180.0
C49C C48C C47C C46C 0.0
C50C C45C C46C C47C 0.0
C44C C45C C46C C47C 180.0
C48C C47C C46C C45C 0.0
C49A N7A C42A C43A 0.0
C49A N7A C42A C5D 178.6(6)
N7A C42A C43A C44A 0.0
C5D C42A C43A C44A -178.3(7)
C42A C43A C44A O1_5 -179.5(6)
C42A C43A C44A C45A 0.0
O1_5 C44A C45A C49A 179.5(6)
C43A C44A C45A C49A 0.0
O1_5 C44A C45A C46A -0.5(6)
C43A C44A C45A C46A 180.0
C44A C45A C49A N8A 180.0
C46A C45A C49A N8A 0.0
C44A C45A C49A N7A 0.0
C46A C45A C49A N7A 180.0
C42A N7A C49A C45A 0.0
C42A N7A C49A N8A 180.0
C45A C49A N8A C48A 0.0
N7A C49A N8A C48A 180.0
C6D N6D C48A C47A -7.2(12)
C6D N6D C48A N8A 170.9(8)
C49A N8A C48A N6D -178.4(5)
C49A N8A C48A C47A 0.0
N6D C48A C47A C46A 178.0(7)
N8A C48A C47A C46A 0.0
C48A C47A C46A C45A 0.0
C49A C45A C46A C47A 0.0
C44A C45A C46A C47A 180.0
C50C C49C N7C O1C 3.0(5)
C48C C49C N7C O1C -177.0(5)
C50C C49C N7C O2C -177.0(5)
C48C C49C N7C O2C 3.0(5)
C2C C1C N7D C7D -14.6(13)
N1C C1C N7D C7D 170.6(9)
C10C C9C N8D C8D -2.2(14)
N17C C9C N8D C8D -174.7(9)
C17C C9C N8D C8D -174.7(9)
C32C C31C N11D C11D 170.4(11)
C30C C31C N11D C11D -13.7(15)
C39C C40C N12D C12D -8.9(13)
C41C C40C N12D C12D 178.5(10)
O1A N1A C1A C2A -37.3(12)
O2A N1A C1A C2A 141.5(9)
O1A N1A C1A C9A 152.2(8)
O2A N1A C1A C9A -29.0(13)
C9A C1A C2A C3A 0.0
N1A C1A C2A C3A -170.9(7)
C1A C2A C3A C4A 0.0
C2A C3A C4A C5A 0.0
C3A C4A C5A C9A 0.0
C3A C4A C5A C6A 180.0
C4A C5A C9A N2A 180.0
C6A C5A C9A N2A 0.0
C4A C5A C9A C1A 0.0
C6A C5A C9A C1A 180.0
C2A C1A C9A N2A 180.0
N1A C1A C9A N2A -10.0(7)
C2A C1A C9A C5A 0.0
N1A C1A C9A C5A 170.0(7)
C5A C9A N2A C8A 0.0
C1A C9A N2A C8A 180.0
C9A N2A C8A C7A 0.0
C9A N2A C8A C1D 176.9(7)
N2A C8A C7A C6A 0.0
C1D C8A C7A C6A -176.7(7)
C8A C7A C6A O1_1 -179.8(7)
C8A C7A C6A C5A 0.0
C9A C5A C6A O1_1 179.8(6)
C4A C5A C6A O1_1 -0.2(6)
C9A C5A C6A C7A 0.0
C4A C5A C6A C7A 180.0
C10A N1D C1D O1D -1(2)
C10A N1D C1D C8A -179.8(8)
C7A C8A C1D O1D -14.5(14)
N2A C8A C1D O1D 168.8(8)
C7A C8A C1D N1D 164.3(8)
N2A C8A C1D N1D -12.4(13)
C19A N2D C2D O2D -10(2)
C19A N2D C2D C17A 171.8(10)
C28A N3D C3D O3D -3(2)
C28A N3D C3D C26A 173.1(10)
C3B C4B C5B N1B 0.0
C3B C4B C5B C6B -174.7(7)
C4B C5B N1B C1B 0.0
C6B C5B N1B C1B 175.0(7)
C5B N1B C1B C2B 0.0
C5B N1B C1B C6D 179.9(9)
N1B C1B C2B C3B 0.0
C6D C1B C2B C3B -179.9(8)
C1B C2B C3B C4B 0.0
C5B C4B C3B C2B 0.0
C30A N4D C4D O4D -5(2)
C30A N4D C4D C34A 172.6(10)
N5A C34A C4D O4D 176.2(9)
C35A C34A C4D O4D -5.4(15)
N5A C34A C4D N4D -2.0(13)
C35A C34A C4D N4D 176.4(7)
C40A N5D C5D O5D -1(2)
C40A N5D C5D C42A -177.0(8)
N7A C42A C5D O5D 178.0(9)
C43A C42A C5D O5D -3.6(14)
N7A C42A C5D N5D -5.7(12)
C43A C42A C5D N5D 172.7(7)
C48A N6D C6D O6D 2(2)
C48A N6D C6D C1B 179.5(8)
C2B C1B C6D O6D -13.0(17)
N1B C1B C6D O6D 167.1(12)
C2B C1B C6D N6D 169.6(7)
N1B C1B C6D N6D -10.3(13)
C1C N7D C7D O7D -1(2)
C1C N7D C7D C14B -178.6(9)
C9C N8D C8D O8D 3(2)
C9C N8D C8D C7C -174.6(8)
C6C C7C C8D O8D -2.8(16)
N2C C7C C8D O8D 178.0(10)
C6C C7C C8D N8D 175.2(7)
N2C C7C C8D N8D -4.0(12)
N3B C9B C8B C7B 0.0
C10B C9B C8B C7B 179.6(8)
C9B C8B C7B C6B 0.0
C8B C7B C6B N2B 0.0
C8B C7B C6B C5B 176.2(8)
C4B C5B C6B C7B -168.2(4)
N1B C5B C6B C7B 16.9(8)
C4B C5B C6B N2B 8.3(7)
N1B C5B C6B N2B -166.6(4)
C7B C6B N2B N3B 0.0
C5B C6B N2B N3B -176.8(7)
C6B N2B N3B C9B 0.0
C8B C9B N3B N2B 0.0
C10B C9B N3B N2B -179.6(7)
C18C N9D C9D O9D 3(2)
C18C N9D C9D C15C 176.9(10)
N3C C15C C9D O9D 166.5(10)
C14C C15C C9D O9D -13.5(16)
N3C C15C C9D N9D -7.9(14)
C14C C15C C9D N9D 172.1(8)
C1D N1D C10A C11A -9.9(14)
C1D N1D C10A C18A -179.2(10)
C18A C10A C11A C12A 0.0
N1D C10A C11A C12A -168.8(6)
C10A C11A C12A C13A 0.0
C11A C12A C13A C14A 0.0
C12A C13A C14A C18A 0.0
C12A C13A C14A C15A 180.0
C13A C14A C18A N3A 180.0
C15A C14A C18A N3A 0.0
C13A C14A C18A C10A 0.0
C15A C14A C18A C10A 180.0
C11A C10A C18A N3A 180.0
N1D C10A C18A N3A -10.2(6)
C11A C10A C18A C14A 0.0
N1D C10A C18A C14A 169.8(6)
C14A C18A N3A C17A 0.0
C10A C18A N3A C17A 180.0
C18A N3A C17A C16A 0.0
C18A N3A C17A C2D 180.0(7)
O2D C2D C17A N3A 165.6(10)
N2D C2D C17A N3A -16.6(12)
O2D C2D C17A C16A -14.5(16)
N2D C2D C17A C16A 163.3(7)
N3A C17A C16A C15A 0.0
C2D C17A C16A C15A -179.9(7)
C17A C16A C15A C14A 0.0
C17A C16A C15A O1_2 -176.2(6)
C13A C14A C15A C16A 180.0
C18A C14A C15A C16A 0.0
C13A C14A C15A O1_2 -3.8(6)
C18A C14A C15A O1_2 176.2(6)
C20C N10D C10D O10D -9(2)
C20C N10D C10D C24C 175.3(9)
N4C C24C C10D O10D 178.0(10)
C25C C24C C10D O10D 0.4(15)
N4C C24C C10D N10D -6.1(12)
C25C C24C C10D N10D 176.3(7)
C31C N11D C11D O11D -7(2)
C31C N11D C11D C33C 174.7(9)
C34C C33C C11D O11D -13.4(16)
N5C C33C C11D O11D 165.5(11)
C34C C33C C11D N11D 164.6(8)
N5C C33C C11D N11D -16.5(12)
C40C N12D C12D O12D -3(2)
C40C N12D C12D C42C -178.0(8)
C43C C42C C12D O12D -26.5(14)
N6C C42C C12D O12D 164.9(8)
C43C C42C C12D N12D 149.2(8)
N6C C42C C12D N12D -19.5(13)
C12B C13B C14B N4B 0.0
C12B C13B C14B C7D 178.1(9)
O7D C7D C14B N4B 172.6(10)
N7D C7D C14B N4B -9.9(15)
O7D C7D C14B C13B -5.5(16)
N7D C7D C14B C13B 172.0(8)
C13B C14B N4B C10B 0.0
C7D C14B N4B C10B -178.2(9)
C14B N4B C10B C11B 0.0
C14B N4B C10B C9B 176.1(7)
C8B C9B C10B C11B -173.7(4)
N3B C9B C10B C11B 5.9(7)
C8B C9B C10B N4B 10.4(9)
N3B C9B C10B N4B -170.0(4)
N4B C10B C11B C12B 0.0
C9B C10B C11B C12B -175.7(8)
C10B C11B C12B C13B 0.0
C14B C13B C12B C11B 0.0
C9D N9D C18C C19C -173.2(12)
C9D N9D C18C C23C 6.3(19)
C2D N2D C19A C20A -5.3(19)
C2D N2D C19A C27A 173.6(12)
N9D C18C C19C C20C 178.2(11)
C23C C18C C19C C20C -1.4(19)
N9D C18C C19C F2C -1.8(16)
C23C C18C C19C F2C 178.6(10)
N2D C19A C20A C21A -178.1(11)
C27A C19A C20A C21A 3.0(18)
C18C C19C C20C C21C 0.6(19)
F2C C19C C20C C21C -179.4(10)
C18C C19C C20C N10D 176.5(11)
F2C C19C C20C N10D -3.5(16)
C10D N10D C20C C19C 173.8(12)
C10D N10D C20C C21C -10.6(18)
C19A C20A C21A C22A -3.7(19)
C19C C20C C21C C22C 0.2(17)
N10D C20C C21C C22C -175.4(10)
C20A C21A C22A C23A 1.2(19)
C20C C21C C22C C23C -0.2(17)
C21A C22A C23A C27A 1.9(19)
C21A C22A C23A C24A 176.2(12)
C19C C18C C23C C22C 1.3(17)
N9D C18C C23C C22C -178.2(10)
C21C C22C C23C C18C -0.6(17)
C27A C23A C24A O1_3 178.5(10)
C22A C23A C24A O1_3 4.0(17)
C27A C23A C24A C25A -3.4(18)
C22A C23A C24A C25A -177.9(11)
O1_3 C24A C25A C26A 180.0(11)
C23A C24A C25A C26A 2.0(17)
C27A N4A C26A C25A 1.1(17)
C27A N4A C26A C3D -178.5(10)
C24A C25A C26A N4A -0.8(18)
C24A C25A C26A C3D 178.7(11)
O3D C3D C26A N4A 174.7(14)
N3D C3D C26A N4A -2.0(16)
O3D C3D C26A C25A -4.9(19)
N3D C3D C26A C25A 178.4(10)
C22A C23A C27A N4A 178.2(11)
C24A C23A C27A N4A 3.9(18)
C22A C23A C27A C19A -2.4(18)
C24A C23A C27A C19A -176.8(11)
C26A N4A C27A C23A -2.7(17)
C26A N4A C27A C19A 177.9(11)
N2D C19A C27A C23A -179.0(10)
C20A C19A C27A C23A -0.1(17)
N2D C19A C27A N4A 0.3(16)
C20A C19A C27A N4A 179.3(10)
C3D N3D C28A C29A 169.5(11)
C3D N3D C28A C33A -12.7(17)
C33A C28A C29A C30A 0.2(19)
N3D C28A C29A C30A 178.2(11)
C33A C28A C29A F1A 179.7(9)
N3D C28A C29A F1A -2.3(16)
C28A C29A C30A N4D 179.9(11)
F1A C29A C30A N4D 0.4(16)
C28A C29A C30A C31A -1.2(19)
F1A C29A C30A C31A 179.3(9)
C4D N4D C30A C29A -172.2(12)
C4D N4D C30A C31A 9.0(19)
C29A C30A C31A C32A 2.6(17)
N4D C30A C31A C32A -178.6(10)
C30A C31A C32A C33A -3.2(18)
C31A C32A C33A C28A 2.1(18)
C29A C28A C33A C32A -0.5(16)
N3D C28A C33A C32A -178.4(10)
C7A C6A O1_1 C1_1 -2.9(11)
C5A C6A O1_1 C1_1 177.3(7)
C6A O1_1 C1_1 C2_1 -176.6(9)
O1_1 C1_1 C2_1 C4_1 57.3(14)
O1_1 C1_1 C2_1 C3_1 -176.7(10)
C16A C15A O1_2 C1_2 12.0(10)
C14A C15A O1_2 C1_2 -164.2(7)
C15A O1_2 C1_2 C2_2 173.6(7)
O1_2 C1_2 C2_2 C4_2 -60.3(11)
O1_2 C1_2 C2_2 C3_2 176.5(8)
C25A C24A O1_3 C1_3 13.6(17)
C23A C24A O1_3 C1_3 -168.4(10)
C24A O1_3 C1_3 C2_3 151.1(10)
O1_3 C1_3 C2_3 C3_3 60.6(13)
O1_3 C1_3 C2_3 C4_3 -58.6(13)
C37A C36A O1_4 C1_4 -167.5(7)
C35A C36A O1_4 C1_4 5.0(9)
C36A O1_4 C1_4 C2_4 177.9(8)
O1_4 C1_4 C2_4 C4_4 -59.2(12)
O1_4 C1_4 C2_4 C3_4 -179.2(9)
C43A C44A O1_5 C1_5 -11.9(9)
C45A C44A O1_5 C1_5 168.6(6)
C44A O1_5 C1_5 C2_5 175.6(7)
O1_5 C1_5 C2_5 C4_5 57.3(11)
O1_5 C1_5 C2_5 C3_5 -179.2(8)
C6C C5C O1_6 C1_6 18.8(13)
C4C C5C O1_6 C1_6 -158.0(10)
C5C O1_6 C1_6 C2_6 159.1(10)
O1_6 C1_6 C2_6 C3_6 172.2(12)
O1_6 C1_6 C2_6 C4_6 -68.0(15)
C14C C13C O1_7 C1_7 8.9(10)
C12C C13C O1_7 C1_7 -167.6(7)
C13C O1_7 C1_7 C2_7 164.5(9)
O1_7 C1_7 C2_7 C4_7 41.5(18)
O1_7 C1_7 C2_7 C3_7 170.2(11)
C27C C26C O1_8 C1_8 178.0(8)
C25C C26C O1_8 C1_8 -4.9(11)
C26C O1_8 C1_8 C2_8 175.9(9)
O1_8 C1_8 C2_8 C3_8 -69.9(13)
O1_8 C1_8 C2_8 C4_8 171.7(10)
C34C C35C O1_9 C1_9 7.5(10)
C36C C35C O1_9 C1_9 -168.9(7)
C35C O1_9 C1_9 C2_9 169.7(7)
O1_9 C1_9 C2_9 C3_9 -57.8(12)
O1_9 C1_9 C2_9 C4_9 177.4(8)
C43C C44C O1_10 C1_10 -1.3(12)
C45C C44C O1_10 C1_10 -166.7(8)
C44C O1_10 C1_10 C2_10 -172.3(9)
O1_10 C1_10 C2_10 C3_10 -49.5(15)
O1_10 C1_10 C2_10 C4_10 -173.1(10)
